data_1574668
loop_
_publ_author_name
'Yang, Xiao'
'Davison, Nathan'
'Lowe, Matthew E.'
'Waddell, Paul G.'
'Armstrong, Roly J.'
'McMullin, Claire L.'
'Hopkinson, Matthew N.'
'Lu, Erli'

_publ_section_title
;
 C&#xE001;O methylenation mediated by organo-alkali metal reagents: metal
 identity and ligand effects
;
_journal_issue 24
_journal_name_full 'Chemical Science'
_journal_page_first 11151
_journal_page_last 11160
_journal_paper_doi 10.1039/D5SC02313K
_journal_volume 16
_journal_year 2025
_chemical_formula_moiety 'C68 H84 K4 O4 Si4, 2(C7 H14)'
_chemical_formula_sum 'C82 H112 K4 O4 Si4'
_chemical_formula_weight 1430.47
_space_group_crystal_system triclinic
_space_group_IT_number 2
_space_group_name_Hall '-P 1'
_space_group_name_H-M_alt 'P -1'
_atom_sites_solution_hydrogens geom
_atom_sites_solution_primary dual
_audit_creation_date 2023-09-12
_audit_creation_method
;
Olex2 1.5-ac5-023
(compiled 2022.04.12 svn.rca3783a0 for Rigaku Oxford Diffraction, GUI svn.r6498)
;
_audit_update_record
;
2024-07-30 deposited with the CCDC.	2025-05-19 downloaded from the CCDC.
;
_cell_angle_alpha 100.8590(10)
_cell_angle_beta 90.4230(10)
_cell_angle_gamma 94.8410(10)
_cell_formula_units_Z 2
_cell_length_a 12.8781(2)
_cell_length_b 16.8307(2)
_cell_length_c 19.5417(2)
_cell_measurement_reflns_used 26245
_cell_measurement_temperature 150.0(2)
_cell_measurement_theta_max 75.2580
_cell_measurement_theta_min 2.2870
_cell_volume 4143.76(9)
_computing_cell_refinement 'CrysAlisPro 1.171.42.90a (Rigaku OD, 2023)'
_computing_data_collection 'CrysAlisPro 1.171.42.90a (Rigaku OD, 2023)'
_computing_data_reduction 'CrysAlisPro 1.171.42.90a (Rigaku OD, 2023)'
_computing_molecular_graphics 'Olex2 1.5-ac5-023 (Dolomanov et al., 2009)'
_computing_publication_material 'Olex2 1.5-ac5-023 (Dolomanov et al., 2009)'
_computing_structure_refinement 'SHELXL 2019/1 (Sheldrick, 2015)'
_computing_structure_solution 'SHELXT 2018/2 (Sheldrick, 2018)'
_diffrn_ambient_environment N~2~
_diffrn_ambient_temperature 150.0(2)
_diffrn_detector 'Hybrid Pixel Array Detector'
_diffrn_detector_area_resol_mean 10.0000
_diffrn_detector_type 'HyPix-Arc 100'
_diffrn_measured_fraction_theta_full 1.000
_diffrn_measured_fraction_theta_max 0.937
_diffrn_measurement_details
;
List of Runs (angles in degrees, time in seconds):

  # Type    Start    End  Width  t~exp~   \w     \q     \k     \f   Frames
#--------------------------------------------------------------------------
  1  \w    -23.00 129.00   0.50    6.19    --   46.10  18.00-142.00  304
  2  \w    -36.00  26.00   0.50    6.19    --   46.10 -18.00  49.00  124
  3  \w   -129.00  22.00   0.50    6.19    --  -46.98 -18.00  49.00  302
  4  \w   -175.00 -23.00   0.50    6.19    --  -92.45 -18.00  49.00  304
  5  \w     28.00 178.00   0.50    6.19    --   97.10  18.00-142.00  300
  6  \w     39.00 178.00   0.50    6.19    --  108.07  18.00-142.00  278
  7  \w    -48.00 -12.00   0.50    6.19    --   10.00 124.00 -76.81   72
  8  \w    -44.00 -13.00   0.50    6.19    --   14.00 125.00-146.04   62
  9  \w    -26.00  36.00   0.50    6.19    --  -46.98  18.00-142.00  124
 10  \w     16.00  43.00   0.50    6.19    --   50.00  82.00  61.30   54
 11  \w     13.00  43.00   0.50    6.19    --   50.00  88.00-174.94   60
 12  \w     17.00  43.00   0.50    6.19    --   50.00  80.00-120.87   52
 13  \w     17.00  43.00   0.50    6.19    --   50.00  80.00  87.54   52
 14  \w     17.00  43.00   0.50    6.19    --   50.00  80.00 -90.01   52
 15  \w     17.00  43.00   0.50    6.19    --   54.00  87.00 121.50   52
 16  \w     27.00 129.00   0.50    6.19    --   58.00  77.00 -88.54  204
 17  \w   -105.00 -22.00   0.50    6.19    --  -92.45  77.00 150.00  166
 18  \w   -105.00 -22.00   0.50    6.19    --  -92.45  77.00   0.00  166
 19  \w   -112.00 -16.00   0.50    6.19    --  -92.45 125.00 -90.00  192
 20  \w    -71.00 -15.00   0.50    6.19    --  -92.45  61.00 -90.00  112
 21  \w   -112.00 -16.00   0.50    6.19    --  -92.45 125.00 150.00  192
 22  \w    -51.00 -11.00   0.50    6.19    --  -92.45  45.00  60.00   80
 23  \w     20.00  71.00   0.50    6.19    --   97.10 -61.00-120.00  102
 24  \w     24.00 105.00   0.50    6.19    --   97.10 -95.00-120.00  162
 25  \w     16.00  51.00   0.50    6.19    --   97.10 -45.00  30.00   70
 26  \w     16.00  51.00   0.50    6.19    --   97.10 -45.00 -90.00   70
 27  \w     16.00  51.00   0.50    6.19    --   97.10 -45.00 -60.00   70
 28  \w     16.00  51.00   0.50    6.19    --   97.10 -45.00  90.00   70
 29  \w     16.00  51.00   0.50    6.19    --   97.10 -45.00-120.00   70
 30  \w     24.00 105.00   0.50    6.19    --   97.10 -95.00   0.00  162
 31  \w     16.00  51.00   0.50    6.19    --   97.10 -45.00 -30.00   70
 32  \w     20.00  71.00   0.50    6.19    --   97.10 -61.00 -30.00  102
 33  \w   -124.00 -24.00   0.50    6.19    --  -99.00 141.00  73.31  200
 34  \w   -122.00 -23.00   0.50    6.19    --  -99.00 139.00 -45.73  198
 35  \w   -121.00 -23.00   0.50    6.19    --  -99.00 138.00-172.81  196
 36  \w     38.00 105.00   0.50    6.19    --  108.07 -77.00 150.00  134
 37  \w     83.00 178.00   0.50    6.19    --  108.07  61.00 -90.00  190
 38  \w     35.00 105.00   0.50    6.19    --  108.07 -95.00  90.00  140
 39  \w     32.00  71.00   0.50    6.19    --  108.07 -61.00  30.00   78
 40  \w     41.00  67.00   0.50    6.19    --  108.07 -61.00 -90.00   52
 41  \w     86.00 112.00   0.50    6.19    --  108.07-125.00 120.00   52
;
_diffrn_measurement_device 'four-circle diffractometer'
_diffrn_measurement_device_type 'XtaLAB Synergy, Single source at home/near, HyPix-Arc 100'
_diffrn_measurement_method '\w scans'
_diffrn_orient_matrix_type 'CrysAlisPro convention (1999,Acta A55,543-557)'
_diffrn_orient_matrix_UB_11 0.0998400000
_diffrn_orient_matrix_UB_12 -0.0397799000
_diffrn_orient_matrix_UB_13 0.0131934000
_diffrn_orient_matrix_UB_21 0.0667036000
_diffrn_orient_matrix_UB_22 0.0753816000
_diffrn_orient_matrix_UB_23 -0.0140291000
_diffrn_orient_matrix_UB_31 -0.0019516000
_diffrn_orient_matrix_UB_32 0.0385811000
_diffrn_orient_matrix_UB_33 0.0779508000
_diffrn_radiation_monochromator graphite
_diffrn_radiation_probe x-ray
_diffrn_radiation_type CuK\a
_diffrn_radiation_wavelength 1.54184
_diffrn_reflns_av_R_equivalents 0.0380
_diffrn_reflns_av_unetI/netI 0.0288
_diffrn_reflns_Laue_measured_fraction_full 1.000
_diffrn_reflns_Laue_measured_fraction_max 0.937
_diffrn_reflns_limit_h_max 16
_diffrn_reflns_limit_h_min -15
_diffrn_reflns_limit_k_max 21
_diffrn_reflns_limit_k_min -21
_diffrn_reflns_limit_l_max 23
_diffrn_reflns_limit_l_min -20
_diffrn_reflns_number 76812
_diffrn_reflns_point_group_measured_fraction_full 1.000
_diffrn_reflns_point_group_measured_fraction_max 0.937
_diffrn_reflns_theta_full 67.684
_diffrn_reflns_theta_max 77.781
_diffrn_reflns_theta_min 2.303
_diffrn_source 'fine-focus sealed X-ray tube'
_diffrn_source_type 'Enhance (Cu) X-ray Source'
_exptl_absorpt_coefficient_mu 2.806
_exptl_absorpt_correction_T_max 0.869
_exptl_absorpt_correction_T_min 0.665
_exptl_absorpt_correction_type analytical
_exptl_absorpt_process_details
;
CrysAlisPro 1.171.42.90a (Rigaku Oxford Diffraction, 2023)
Analytical numeric absorption correction using a multifaceted crystal
model based on expressions derived by R.C. Clark & J.S. Reid.
(Clark, R. C. & Reid, J. S. (1995). Acta Cryst. A51, 887-897)
Empirical absorption correction using spherical harmonics,
implemented in SCALE3 ABSPACK scaling algorithm.
;
_exptl_crystal_colour colourless
_exptl_crystal_colour_primary colourless
_exptl_crystal_density_diffrn 1.146
_exptl_crystal_description block
_exptl_crystal_F_000 1536
_exptl_crystal_size_max 0.16
_exptl_crystal_size_mid 0.06
_exptl_crystal_size_min 0.04
_refine_diff_density_max 0.443
_refine_diff_density_min -0.340
_refine_diff_density_rms 0.046
_refine_ls_extinction_coef 0.00017(5)
_refine_ls_extinction_expression Fc^*^=kFc[1+0.001xFc^2^\l^3^/sin(2\q)]^-1/4^
_refine_ls_extinction_method 'SHELXL-2019/1 (Sheldrick 2019)'
_refine_ls_goodness_of_fit_ref 1.062
_refine_ls_hydrogen_treatment constr
_refine_ls_matrix_type full
_refine_ls_number_parameters 990
_refine_ls_number_reflns 16585
_refine_ls_number_restraints 1767
_refine_ls_restrained_S_all 1.028
_refine_ls_R_factor_all 0.0596
_refine_ls_R_factor_gt 0.0486
_refine_ls_shift/su_max 0.001
_refine_ls_shift/su_mean 0.000
_refine_ls_structure_factor_coef Fsqd
_refine_ls_weighting_details 'w=1/[\s^2^(Fo^2^)+(0.0533P)^2^+2.2175P] where P=(Fo^2^+2Fc^2^)/3'
_refine_ls_weighting_scheme calc
_refine_ls_wR_factor_gt 0.1157
_refine_ls_wR_factor_ref 0.1210
_reflns_Friedel_coverage 0.000
_reflns_number_gt 14077
_reflns_number_total 16585
_reflns_threshold_expression 'I > 2\s(I)'
_cod_data_source_file d5sc02313k2.cif
_cod_data_source_block elu230014_fa
_cod_depositor_comments 'Adding full bibliography for 1574667--1574668.cif.'
_cod_database_code 1574668
_chemical_oxdiff_formula 'C17 H21 K1 O1 Si1'
_shelx_space_group_comment
;
The symmetry employed for this shelxl refinement is uniquely defined
by the following loop, which should always be used as a source of
symmetry information in preference to the above space-group names.
They are only intended as comments.
;
_shelx_estimated_absorpt_t_max 0.896
_shelx_estimated_absorpt_t_min 0.662
_diffrn_oxdiff_digest_frames
;
01bb0bcc8167b7cc640a382ea34b35f9090549221ab
;
_olex2_refinement_description
;
1. Fixed Uiso
 At 1.2 times of:
  All C(H) groups, All C(H,H) groups
 At 1.5 times of:
  All C(H,H,H) groups
2. Restrained distances
 C77A-C78A \\sim C81B-C80B
 with sigma of 0.02
 C80A-C76A \\sim C78B-C76B
 with sigma of 0.04
 C77A-C76A \\sim C81B-C76B
 with sigma of 0.02
 C81A-C79A \\sim C77B-C79B
 with sigma of 0.04
 C81A-C80A \\sim C77B-C78B
 with sigma of 0.02
 C81A-C76A \\sim C77B-C76B
 with sigma of 0.02
 C80A-C79A \\sim C78B-C79B
 with sigma of 0.02
 C78A-C79A \\sim C80B-C79B
 with sigma of 0.02
 C81A-C82A \\sim C77B-C82B
 with sigma of 0.04
 C76A-C82A \\sim C76B-C82B
 with sigma of 0.02
 C80A-C78A \\sim C78B-C80B
 with sigma of 0.04
 C78A-C76A \\sim C80B-C76B
 with sigma of 0.04
 C77A-C81A \\sim C81B-C77B
 with sigma of 0.04
 C77A-C79A \\sim C81B-C79B
 with sigma of 0.04
 C77A-C82A \\sim C81B-C82B
 with sigma of 0.04
 C74A-C69A \\sim C70B-C69B
 with sigma of 0.02
 C74A-C73A \\sim C70B-C71B
 with sigma of 0.02
 C74A-C72A \\sim C70B-C72B
 with sigma of 0.04
 C69A-C73A \\sim C69B-C71B
 with sigma of 0.04
 C70A-C75A \\sim C74B-C75B
 with sigma of 0.04
 C73A-C71A \\sim C71B-C73B
 with sigma of 0.04
 C70A-C69A \\sim C74B-C69B
 with sigma of 0.02
 C70A-C71A \\sim C74B-C73B
 with sigma of 0.02
 C74A-C70A \\sim C70B-C74B
 with sigma of 0.04
 C74A-C75A \\sim C70B-C75B
 with sigma of 0.04
 C69A-C75A \\sim C69B-C75B
 with sigma of 0.02
 C70A-C72A \\sim C74B-C72B
 with sigma of 0.04
 C69A-C71A \\sim C69B-C73B
 with sigma of 0.04
 C73A-C72A \\sim C71B-C72B
 with sigma of 0.02
 C71A-C72A \\sim C73B-C72B
 with sigma of 0.02
3. Uiso/Uaniso restraints and constraints
C76A \\sim C77A \\sim C78A \\sim C79A \\sim C80A \\sim C81A \\sim C82A \\sim
C76B \\sim C77B \\sim C78B \\sim C79B \\sim C80B \\sim C81B \\sim C82B: within
2A with sigma of 0.02 and sigma for terminal atoms of 0.04 within 2A
C69A \\sim C70A \\sim C71A \\sim C72A \\sim C73A \\sim C74A \\sim C75A \\sim
C69B \\sim C70B \\sim C71B \\sim C72B \\sim C73B \\sim C74B \\sim C75B: within
2A with sigma of 0.04 and sigma for terminal atoms of 0.08 within 2A
4. Rigid body (RIGU) restrains
 All non-hydrogen atoms
 with sigma for 1-2 distances of 0.004 and sigma for 1-3 distances of 0.004
5. Others
 Fixed Sof: C69A(0.87924) H69A(0.87924) C70A(0.87924) H70A(0.87924)
 H70B(0.87924) C71A(0.87924) H71A(0.87924) H71B(0.87924) C72A(0.87924)
 H72A(0.87924) H72B(0.87924) C73A(0.87924) H73A(0.87924) H73B(0.87924)
 C74A(0.87924) H74A(0.87924) H74B(0.87924) C75A(0.87924) H75A(0.87924)
 H75B(0.87924) H75C(0.87924) C76A(0.92617) H76A(0.92617) C77A(0.92617)
 H77A(0.92617) H77B(0.92617) C78A(0.92617) H78A(0.92617) H78B(0.92617)
 C79A(0.92617) H79A(0.92617) H79B(0.92617) C80A(0.92617) H80A(0.92617)
 H80B(0.92617) C81A(0.92617) H81A(0.92617) H81B(0.92617) C82A(0.92617)
 H82A(0.92617) H82B(0.92617) H82C(0.92617) C69B(0.12076) H69B(0.12076)
 C70B(0.12076) H70C(0.12076) H70D(0.12076) C71B(0.12076) H71C(0.12076)
 H71D(0.12076) C72B(0.12076) H72C(0.12076) H72D(0.12076) C73B(0.12076)
 H73C(0.12076) H73D(0.12076) C74B(0.12076) H74C(0.12076) H74D(0.12076)
 C75B(0.12076) H75D(0.12076) H75E(0.12076) H75F(0.12076) C76B(0.07383)
 H76B(0.07383) C77B(0.07383) H77C(0.07383) H77D(0.07383) C78B(0.07383)
 H78C(0.07383) H78D(0.07383) C79B(0.07383) H79C(0.07383) H79D(0.07383)
 C80B(0.07383) H80C(0.07383) H80D(0.07383) C81B(0.07383) H81C(0.07383)
 H81D(0.07383) C82B(0.07383) H82D(0.07383) H82E(0.07383) H82F(0.07383)
6.a Ternary CH refined with riding coordinates:
 C69A(H69A), C76A(H76A), C69B(H69B), C76B(H76B)
6.b Secondary CH2 refined with riding coordinates:
 C14(H14A,H14B), C31(H31A,H31B), C48(H48A,H48B), C65(H65A,H65B), C70A(H70A,
 H70B), C71A(H71A,H71B), C72A(H72A,H72B), C73A(H73A,H73B), C74A(H74A,H74B),
 C77A(H77A,H77B), C78A(H78A,H78B), C79A(H79A,H79B), C80A(H80A,H80B), C81A(H81A,
 H81B), C70B(H70C,H70D), C71B(H71C,H71D), C72B(H72C,H72D), C73B(H73C,H73D),
 C74B(H74C,H74D), C77B(H77C,H77D), C78B(H78C,H78D), C79B(H79C,H79D), C80B(H80C,
 H80D), C81B(H81C,H81D)
6.c Aromatic/amide H refined with riding coordinates:
 C3(H3), C4(H4), C5(H5), C6(H6), C7(H7), C9(H9), C10(H10), C11(H11), C12(H12),
 C13(H13), C20(H20), C21(H21), C22(H22), C23(H23), C24(H24), C26(H26), C27(H27),
  C28(H28), C29(H29), C30(H30), C37(H37), C38(H38), C39(H39), C40(H40),
 C41(H41), C43(H43), C44(H44), C45(H45), C46(H46), C47(H47), C54(H54), C55(H55),
  C56(H56), C57(H57), C58(H58), C60(H60), C61(H61), C62(H62), C63(H63), C64(H64)
6.d Idealised Me refined as rotating group:
 C15(H15A,H15B,H15C), C16(H16A,H16B,H16C), C17(H17A,H17B,H17C), C32(H32A,H32B,
 H32C), C33(H33A,H33B,H33C), C34(H34A,H34B,H34C), C49(H49A,H49B,H49C), C50(H50A,
 H50B,H50C), C51(H51A,H51B,H51C), C66(H66A,H66B,H66C), C67(H67A,H67B,H67C),
 C68(H68A,H68B,H68C), C75A(H75A,H75B,H75C), C82A(H82A,H82B,H82C), C75B(H75D,
 H75E,H75F), C82B(H82D,H82E,H82F)
;
_shelx_shelxl_version_number 2019/1
_olex2_submission_special_instructions 'No special instructions were received'
_oxdiff_exptl_absorpt_empirical_details
;
Empirical correction (ABSPACK) includes:
- Absorption correction using spherical harmonics
- Frame scaling
;
_oxdiff_exptl_absorpt_empirical_full_max 1.492
_oxdiff_exptl_absorpt_empirical_full_min 0.592

loop_
_space_group_symop_operation_xyz
'x, y, z'
'-x, -y, -z'

loop_
_atom_site_label
_atom_site_type_symbol
_atom_site_fract_x
_atom_site_fract_y
_atom_site_fract_z
_atom_site_U_iso_or_equiv
_atom_site_adp_type
_atom_site_occupancy
_atom_site_site_symmetry_order
_atom_site_calc_flag
_atom_site_refinement_flags_posn
_atom_site_refinement_flags_adp
_atom_site_refinement_flags_occupancy
_atom_site_disorder_assembly
_atom_site_disorder_group
K1 K 0.70821(4) 0.18283(3) 0.20008(2) 0.03736(11) Uani 1 1 d . . . . .
K2 K 0.53964(4) 0.24355(3) 0.34345(2) 0.03635(11) Uani 1 1 d . . . . .
K3 K 0.66892(4) 0.39989(3) 0.26688(2) 0.03817(11) Uani 1 1 d . . . . .
K4 K 0.47446(4) 0.26133(3) 0.15944(2) 0.03635(11) Uani 1 1 d . . . . .
Si1 Si 0.96962(5) 0.17038(4) 0.31987(3) 0.04263(15) Uani 1 1 d . . . . .
Si2 Si 0.39400(6) 0.00922(4) 0.34105(4) 0.04721(16) Uani 1 1 d . . . . .
Si3 Si 0.80726(5) 0.49592(4) 0.10985(4) 0.04589(16) Uani 1 1 d . . . . .
Si4 Si 0.23977(5) 0.41121(4) 0.19359(3) 0.04217(15) Uani 1 1 d . . . . .
O1 O 0.74060(11) 0.27485(9) 0.32185(7) 0.0377(3) Uani 1 1 d . . . . .
O2 O 0.51911(11) 0.13420(8) 0.23200(8) 0.0380(3) Uani 1 1 d . . . . .
O3 O 0.66726(11) 0.31466(9) 0.14073(7) 0.0381(3) Uani 1 1 d . . . . .
O4 O 0.46735(11) 0.36377(8) 0.27497(7) 0.0363(3) Uani 1 1 d . . . . .
C1 C 0.82821(16) 0.30404(13) 0.36373(11) 0.0376(5) Uani 1 1 d . . . . .
C2 C 0.82620(17) 0.27398(14) 0.43366(11) 0.0398(5) Uani 1 1 d . . . . .
C3 C 0.8962(2) 0.30852(16) 0.48844(12) 0.0484(6) Uani 1 1 d . . . . .
H3 H 0.943824 0.353353 0.483759 0.058 Uiso 1 1 calc R U . . .
C4 C 0.8966(2) 0.27771(18) 0.54969(13) 0.0585(7) Uani 1 1 d . . . . .
H4 H 0.944717 0.301509 0.586399 0.070 Uiso 1 1 calc R U . . .
C5 C 0.8276(2) 0.21283(18) 0.55758(14) 0.0611(7) Uani 1 1 d . . . . .
H5 H 0.828218 0.191983 0.599483 0.073 Uiso 1 1 calc R U . . .
C6 C 0.7581(2) 0.17869(17) 0.50441(14) 0.0552(6) Uani 1 1 d . . . . .
H6 H 0.710128 0.134271 0.509587 0.066 Uiso 1 1 calc R U . . .
C7 C 0.75793(19) 0.20917(15) 0.44280(13) 0.0452(5) Uani 1 1 d . . . . .
H7 H 0.709758 0.184801 0.406280 0.054 Uiso 1 1 calc R U . . .
C8 C 0.83081(17) 0.39815(14) 0.38030(12) 0.0401(5) Uani 1 1 d . . . . .
C9 C 0.7591(2) 0.43381(15) 0.42691(12) 0.0462(5) Uani 1 1 d . . . . .
H9 H 0.715025 0.400495 0.450727 0.055 Uiso 1 1 calc R U . . .
C10 C 0.7509(2) 0.51663(16) 0.43924(15) 0.0588(7) Uani 1 1 d . . . . .
H10 H 0.701682 0.539530 0.471500 0.071 Uiso 1 1 calc R U . . .
C11 C 0.8139(3) 0.56636(17) 0.40483(16) 0.0683(8) Uani 1 1 d . . . . .
H11 H 0.808095 0.623256 0.413216 0.082 Uiso 1 1 calc R U . . .
C12 C 0.8851(3) 0.53244(17) 0.35827(16) 0.0644(7) Uani 1 1 d . . . . .
H12 H 0.928418 0.566057 0.334271 0.077 Uiso 1 1 calc R U . . .
C13 C 0.8937(2) 0.44893(15) 0.34627(14) 0.0511(6) Uani 1 1 d . . . . .
H13 H 0.943347 0.426345 0.314269 0.061 Uiso 1 1 calc R U . . .
C14 C 0.92992(17) 0.27656(14) 0.32678(12) 0.0414(5) Uani 1 1 d . . . . .
H14A H 0.988405 0.313752 0.350513 0.050 Uiso 1 1 calc R U . . .
H14B H 0.925147 0.286823 0.278654 0.050 Uiso 1 1 calc R U . . .
C15 C 0.86665(19) 0.08852(15) 0.28130(14) 0.0495(6) Uani 1 1 d . . . . .
H15A H 0.800508 0.098848 0.304381 0.074 Uiso 1 1 calc R U . . .
H15B H 0.887449 0.035771 0.287978 0.074 Uiso 1 1 calc R U . . .
H15C H 0.858139 0.088138 0.231356 0.074 Uiso 1 1 calc R U . . .
C16 C 1.0184(2) 0.14929(18) 0.40397(15) 0.0601(7) Uani 1 1 d . . . . .
H16A H 1.070454 0.193077 0.425088 0.090 Uiso 1 1 calc R U . . .
H16B H 1.050351 0.097599 0.395510 0.090 Uiso 1 1 calc R U . . .
H16C H 0.960163 0.146083 0.435598 0.090 Uiso 1 1 calc R U . . .
C17 C 1.0818(2) 0.16343(17) 0.25918(15) 0.0556(6) Uani 1 1 d . . . . .
H17A H 1.058733 0.172184 0.213489 0.083 Uiso 1 1 calc R U . . .
H17B H 1.107464 0.109500 0.254215 0.083 Uiso 1 1 calc R U . . .
H17C H 1.137881 0.204958 0.278100 0.083 Uiso 1 1 calc R U . . .
C18 C 0.44909(16) 0.06748(13) 0.20742(11) 0.0361(4) Uani 1 1 d . . . . .
C19 C 0.39724(16) 0.08412(12) 0.14027(11) 0.0356(4) Uani 1 1 d . . . . .
C20 C 0.29852(18) 0.11143(14) 0.13792(13) 0.0432(5) Uani 1 1 d . . . . .
H20 H 0.255399 0.113045 0.177303 0.052 Uiso 1 1 calc R U . . .
C21 C 0.2617(2) 0.13647(15) 0.07883(13) 0.0491(6) Uani 1 1 d . . . . .
H21 H 0.194102 0.155130 0.078491 0.059 Uiso 1 1 calc R U . . .
C22 C 0.3226(2) 0.13431(15) 0.02091(13) 0.0498(6) Uani 1 1 d . . . . .
H22 H 0.298113 0.152228 -0.019084 0.060 Uiso 1 1 calc R U . . .
C23 C 0.4205(2) 0.10553(14) 0.02198(12) 0.0454(5) Uani 1 1 d . . . . .
H23 H 0.462661 0.102666 -0.017927 0.054 Uiso 1 1 calc R U . . .
C24 C 0.45673(18) 0.08108(13) 0.08055(11) 0.0390(5) Uani 1 1 d . . . . .
H24 H 0.523910 0.061665 0.080269 0.047 Uiso 1 1 calc R U . . .
C25 C 0.50153(17) -0.01219(13) 0.18808(11) 0.0376(5) Uani 1 1 d . . . . .
C26 C 0.60380(19) -0.01677(14) 0.20810(13) 0.0450(5) Uani 1 1 d . . . . .
H26 H 0.642749 0.030402 0.233025 0.054 Uiso 1 1 calc R U . . .
C27 C 0.6507(2) -0.08976(17) 0.19221(15) 0.0571(7) Uani 1 1 d . . . . .
H27 H 0.721315 -0.091606 0.205686 0.069 Uiso 1 1 calc R U . . .
C28 C 0.5948(3) -0.15900(16) 0.15710(15) 0.0611(7) Uani 1 1 d . . . . .
H28 H 0.626514 -0.208693 0.146723 0.073 Uiso 1 1 calc R U . . .
C29 C 0.4923(3) -0.15580(15) 0.13705(14) 0.0574(7) Uani 1 1 d . . . . .
H29 H 0.453319 -0.203465 0.113071 0.069 Uiso 1 1 calc R U . . .
C30 C 0.4464(2) -0.08297(14) 0.15191(12) 0.0455(5) Uani 1 1 d . . . . .
H30 H 0.376281 -0.081193 0.137250 0.055 Uiso 1 1 calc R U . . .
C31 C 0.36564(18) 0.05386(14) 0.26238(12) 0.0424(5) Uani 1 1 d . . . . .
H31A H 0.306764 0.019012 0.236638 0.051 Uiso 1 1 calc R U . . .
H31B H 0.339314 0.107354 0.279954 0.051 Uiso 1 1 calc R U . . .
C32 C 0.4175(2) -0.10065(16) 0.32140(16) 0.0612(7) Uani 1 1 d . . . . .
H32A H 0.360542 -0.131191 0.291507 0.092 Uiso 1 1 calc R U . . .
H32B H 0.420636 -0.121205 0.365011 0.092 Uiso 1 1 calc R U . . .
H32C H 0.483643 -0.107216 0.297385 0.092 Uiso 1 1 calc R U . . .
C33 C 0.2719(3) 0.0174(2) 0.39232(16) 0.0708(8) Uani 1 1 d . . . . .
H33A H 0.255920 0.074239 0.403018 0.106 Uiso 1 1 calc R U . . .
H33B H 0.281723 -0.002285 0.435843 0.106 Uiso 1 1 calc R U . . .
H33C H 0.214076 -0.015559 0.364945 0.106 Uiso 1 1 calc R U . . .
C34 C 0.5042(3) 0.06546(18) 0.39675(16) 0.0666(8) Uani 1 1 d . . . . .
H34A H 0.485468 0.119985 0.417148 0.100 Uiso 1 1 calc R U . . .
H34B H 0.566125 0.069775 0.368365 0.100 Uiso 1 1 calc R U . . .
H34C H 0.519175 0.036258 0.434104 0.100 Uiso 1 1 calc R U . . .
C35 C 0.73401(16) 0.31727(13) 0.08533(11) 0.0358(4) Uani 1 1 d . . . . .
C36 C 0.67865(17) 0.33479(13) 0.02031(12) 0.0389(5) Uani 1 1 d . . . . .
C37 C 0.58190(18) 0.36494(14) 0.02443(13) 0.0448(5) Uani 1 1 d . . . . .
H37 H 0.546990 0.371587 0.067522 0.054 Uiso 1 1 calc R U . . .
C38 C 0.5343(2) 0.38584(16) -0.03332(15) 0.0555(6) Uani 1 1 d . . . . .
H38 H 0.468250 0.407289 -0.029081 0.067 Uiso 1 1 calc R U . . .
C39 C 0.5831(2) 0.37536(16) -0.09635(14) 0.0591(7) Uani 1 1 d . . . . .
H39 H 0.550833 0.389531 -0.135730 0.071 Uiso 1 1 calc R U . . .
C40 C 0.6793(2) 0.34409(16) -0.10220(14) 0.0576(7) Uani 1 1 d . . . . .
H40 H 0.713001 0.336423 -0.145729 0.069 Uiso 1 1 calc R U . . .
C41 C 0.7265(2) 0.32393(15) -0.04450(12) 0.0479(6) Uani 1 1 d . . . . .
H41 H 0.792469 0.302376 -0.049048 0.057 Uiso 1 1 calc R U . . .
C42 C 0.77689(16) 0.23279(13) 0.06618(11) 0.0355(4) Uani 1 1 d . . . . .
C43 C 0.87317(17) 0.21573(14) 0.09005(12) 0.0407(5) Uani 1 1 d . . . . .
H43 H 0.919804 0.258893 0.114077 0.049 Uiso 1 1 calc R U . . .
C44 C 0.90245(19) 0.13653(15) 0.07938(13) 0.0473(5) Uani 1 1 d . . . . .
H44 H 0.968224 0.126258 0.096563 0.057 Uiso 1 1 calc R U . . .
C45 C 0.8366(2) 0.07313(15) 0.04408(14) 0.0514(6) Uani 1 1 d . . . . .
H45 H 0.856369 0.019118 0.037013 0.062 Uiso 1 1 calc R U . . .
C46 C 0.7411(2) 0.08902(15) 0.01896(13) 0.0487(6) Uani 1 1 d . . . . .
H46 H 0.695415 0.045787 -0.005942 0.058 Uiso 1 1 calc R U . . .
C47 C 0.71204(18) 0.16773(14) 0.03006(12) 0.0413(5) Uani 1 1 d . . . . .
H47 H 0.646254 0.177590 0.012597 0.050 Uiso 1 1 calc R U . . .
C48 C 0.82503(17) 0.38542(14) 0.10561(12) 0.0416(5) Uani 1 1 d . . . . .
H48A H 0.881410 0.371814 0.072385 0.050 Uiso 1 1 calc R U . . .
H48B H 0.851978 0.380335 0.152028 0.050 Uiso 1 1 calc R U . . .
C49 C 0.9295(2) 0.55154(17) 0.15323(17) 0.0627(7) Uani 1 1 d . . . . .
H49A H 0.938019 0.537937 0.199434 0.094 Uiso 1 1 calc R U . . .
H49B H 0.925023 0.610165 0.158088 0.094 Uiso 1 1 calc R U . . .
H49C H 0.989460 0.535618 0.124865 0.094 Uiso 1 1 calc R U . . .
C50 C 0.6933(2) 0.53301(16) 0.16178(16) 0.0594(7) Uani 1 1 d . . . . .
H50A H 0.633028 0.492889 0.150605 0.089 Uiso 1 1 calc R U . . .
H50B H 0.676507 0.584741 0.150285 0.089 Uiso 1 1 calc R U . . .
H50C H 0.710901 0.540799 0.211617 0.089 Uiso 1 1 calc R U . . .
C51 C 0.7962(3) 0.52251(17) 0.02182(16) 0.0652(8) Uani 1 1 d . . . . .
H51A H 0.855824 0.504373 -0.005915 0.098 Uiso 1 1 calc R U . . .
H51B H 0.795405 0.581479 0.026646 0.098 Uiso 1 1 calc R U . . .
H51C H 0.731456 0.495652 -0.001549 0.098 Uiso 1 1 calc R U . . .
C52 C 0.38328(16) 0.39584(12) 0.31149(11) 0.0350(4) Uani 1 1 d . . . . .
C53 C 0.39158(17) 0.48946(13) 0.32575(11) 0.0380(5) Uani 1 1 d . . . . .
C54 C 0.3234(2) 0.53238(15) 0.37140(13) 0.0474(6) Uani 1 1 d . . . . .
H54 H 0.274703 0.503661 0.396156 0.057 Uiso 1 1 calc R U . . .
C55 C 0.3262(2) 0.61613(16) 0.38082(15) 0.0598(7) Uani 1 1 d . . . . .
H55 H 0.278967 0.644330 0.411515 0.072 Uiso 1 1 calc R U . . .
C56 C 0.3970(3) 0.65877(16) 0.34606(16) 0.0630(7) Uani 1 1 d . . . . .
H56 H 0.398740 0.716269 0.352820 0.076 Uiso 1 1 calc R U . . .
C57 C 0.4653(2) 0.61782(15) 0.30133(15) 0.0563(7) Uani 1 1 d . . . . .
H57 H 0.514497 0.647073 0.277306 0.068 Uiso 1 1 calc R U . . .
C58 C 0.46222(18) 0.53332(14) 0.29142(13) 0.0440(5) Uani 1 1 d . . . . .
H58 H 0.509547 0.505510 0.260500 0.053 Uiso 1 1 calc R U . . .
C59 C 0.38330(17) 0.36734(13) 0.38229(11) 0.0363(4) Uani 1 1 d . . . . .
C60 C 0.31753(19) 0.30371(14) 0.39761(12) 0.0439(5) Uani 1 1 d . . . . .
H60 H 0.261883 0.280387 0.366064 0.053 Uiso 1 1 calc R U . . .
C61 C 0.3314(2) 0.27318(16) 0.45855(13) 0.0515(6) Uani 1 1 d . . . . .
H61 H 0.285607 0.229429 0.467877 0.062 Uiso 1 1 calc R U . . .
C62 C 0.4113(2) 0.30634(16) 0.50496(13) 0.0531(6) Uani 1 1 d . . . . .
H62 H 0.421648 0.285029 0.545939 0.064 Uiso 1 1 calc R U . . .
C63 C 0.4765(2) 0.37120(15) 0.49146(13) 0.0497(6) Uani 1 1 d . . . . .
H63 H 0.531204 0.394971 0.523648 0.060 Uiso 1 1 calc R U . . .
C64 C 0.46223(18) 0.40135(13) 0.43122(11) 0.0413(5) Uani 1 1 d . . . . .
H64 H 0.507037 0.446168 0.422911 0.050 Uiso 1 1 calc R U . . .
C65 C 0.27808(17) 0.36712(14) 0.27077(12) 0.0392(5) Uani 1 1 d . . . . .
H65A H 0.221859 0.376007 0.304933 0.047 Uiso 1 1 calc R U . . .
H65B H 0.277390 0.307683 0.254593 0.047 Uiso 1 1 calc R U . . .
C66 C 0.2022(2) 0.51765(16) 0.21736(15) 0.0542(6) Uani 1 1 d . . . . .
H66A H 0.152366 0.521197 0.255231 0.081 Uiso 1 1 calc R U . . .
H66B H 0.170141 0.533002 0.176672 0.081 Uiso 1 1 calc R U . . .
H66C H 0.264500 0.554540 0.232645 0.081 Uiso 1 1 calc R U . . .
C67 C 0.1199(2) 0.34737(17) 0.15458(15) 0.0574(7) Uani 1 1 d . . . . .
H67A H 0.096504 0.367001 0.113409 0.086 Uiso 1 1 calc R U . . .
H67B H 0.064628 0.351006 0.188965 0.086 Uiso 1 1 calc R U . . .
H67C H 0.135808 0.290709 0.140964 0.086 Uiso 1 1 calc R U . . .
C68 C 0.3427(2) 0.40685(17) 0.12632(13) 0.0527(6) Uani 1 1 d . . . . .
H68A H 0.411178 0.422588 0.149312 0.079 Uiso 1 1 calc R U . . .
H68B H 0.329383 0.444242 0.095043 0.079 Uiso 1 1 calc R U . . .
H68C H 0.341380 0.351426 0.099329 0.079 Uiso 1 1 calc R U . . .
C69A C 0.9837(3) 0.1971(2) -0.08964(19) 0.0709(9) Uani 0.8792 1 d D U P A 1
H69A H 0.919722 0.192685 -0.061393 0.085 Uiso 0.8792 1 calc R U P A 1
C70A C 1.0304(4) 0.1161(3) -0.1008(2) 0.0784(11) Uani 0.8792 1 d D U P A 1
H70A H 1.045061 0.101499 -0.055184 0.094 Uiso 0.8792 1 calc R U P A 1
H70B H 1.097064 0.120332 -0.125344 0.094 Uiso 0.8792 1 calc R U P A 1
C71A C 0.9552(4) 0.0501(2) -0.1439(2) 0.0857(11) Uani 0.8792 1 d D U P A 1
H71A H 0.892054 0.041315 -0.116808 0.103 Uiso 0.8792 1 calc R U P A 1
H71B H 0.988827 -0.001497 -0.153972 0.103 Uiso 0.8792 1 calc R U P A 1
C72A C 0.9242(4) 0.0740(3) -0.2124(2) 0.0897(12) Uani 0.8792 1 d D U P A 1
H72A H 0.986832 0.078332 -0.240982 0.108 Uiso 0.8792 1 calc R U P A 1
H72B H 0.874258 0.030872 -0.238640 0.108 Uiso 0.8792 1 calc R U P A 1
C73A C 0.8755(4) 0.1532(3) -0.2012(3) 0.0865(12) Uani 0.8792 1 d D U P A 1
H73A H 0.809279 0.148094 -0.176294 0.104 Uiso 0.8792 1 calc R U P A 1
H73B H 0.859945 0.167870 -0.246642 0.104 Uiso 0.8792 1 calc R U P A 1
C74A C 0.9524(3) 0.2204(2) -0.1573(2) 0.0741(10) Uani 0.8792 1 d D U P A 1
H74A H 1.015408 0.229067 -0.184604 0.089 Uiso 0.8792 1 calc R U P A 1
H74B H 0.918879 0.271991 -0.147265 0.089 Uiso 0.8792 1 calc R U P A 1
C75A C 1.0616(4) 0.2607(3) -0.0477(3) 0.1046(15) Uani 0.8792 1 d D U P A 1
H75A H 1.129326 0.258723 -0.070131 0.157 Uiso 0.8792 1 calc R U P A 1
H75B H 1.068751 0.249739 -0.000412 0.157 Uiso 0.8792 1 calc R U P A 1
H75C H 1.036986 0.314649 -0.045288 0.157 Uiso 0.8792 1 calc R U P A 1
C76A C 0.1938(3) 0.1865(3) 0.6802(2) 0.0913(11) Uani 0.9262 1 d D U P B 1
H76A H 0.180718 0.151880 0.716092 0.110 Uiso 0.9262 1 calc R U P B 1
C77A C 0.2785(3) 0.1495(3) 0.6327(2) 0.0896(11) Uani 0.9262 1 d D U P B 1
H77A H 0.342071 0.147559 0.660947 0.108 Uiso 0.9262 1 calc R U P B 1
H77B H 0.296527 0.184057 0.598017 0.108 Uiso 0.9262 1 calc R U P B 1
C78A C 0.2405(4) 0.0626(3) 0.5945(2) 0.0940(12) Uani 0.9262 1 d D U P B 1
H78A H 0.293375 0.042104 0.560739 0.113 Uiso 0.9262 1 calc R U P B 1
H78B H 0.232945 0.026278 0.628873 0.113 Uiso 0.9262 1 calc R U P B 1
C79A C 0.1396(3) 0.0606(3) 0.5573(2) 0.0918(12) Uani 0.9262 1 d D U P B 1
H79A H 0.150803 0.088855 0.517527 0.110 Uiso 0.9262 1 calc R U P B 1
H79B H 0.115308 0.003274 0.537999 0.110 Uiso 0.9262 1 calc R U P B 1
C80A C 0.0576(3) 0.0977(3) 0.6003(2) 0.0845(10) Uani 0.9262 1 d D U P B 1
H80A H 0.035110 0.062895 0.633911 0.101 Uiso 0.9262 1 calc R U P B 1
H80B H -0.003274 0.101238 0.570104 0.101 Uiso 0.9262 1 calc R U P B 1
C81A C 0.0950(3) 0.1834(3) 0.6404(2) 0.0839(10) Uani 0.9262 1 d D U P B 1
H81A H 0.104288 0.220607 0.606789 0.101 Uiso 0.9262 1 calc R U P B 1
H81B H 0.040275 0.203227 0.672988 0.101 Uiso 0.9262 1 calc R U P B 1
C82A C 0.2274(4) 0.2695(3) 0.7178(3) 0.1127(15) Uani 0.9262 1 d D U P B 1
H82A H 0.250419 0.303496 0.684248 0.169 Uiso 0.9262 1 calc R U P B 1
H82B H 0.285068 0.267436 0.750211 0.169 Uiso 0.9262 1 calc R U P B 1
H82C H 0.168839 0.292706 0.743896 0.169 Uiso 0.9262 1 calc R U P B 1
C69B C 0.922(2) 0.190(2) -0.176(3) 0.125(7) Uani 0.1208 1 d D U P C 2
H69B H 0.909081 0.229444 -0.132678 0.150 Uiso 0.1208 1 calc R U P C 2
C70B C 1.035(2) 0.216(3) -0.184(2) 0.150(8) Uani 0.1208 1 d D U P C 2
H70C H 1.038992 0.265367 -0.205090 0.180 Uiso 0.1208 1 calc R U P C 2
H70D H 1.065176 0.172955 -0.217851 0.180 Uiso 0.1208 1 calc R U P C 2
C71B C 1.108(3) 0.235(2) -0.116(2) 0.148(9) Uani 0.1208 1 d D U P C 2
H71C H 1.181859 0.245189 -0.128550 0.178 Uiso 0.1208 1 calc R U P C 2
H71D H 1.087370 0.283417 -0.083799 0.178 Uiso 0.1208 1 calc R U P C 2
C72B C 1.092(3) 0.161(2) -0.0853(17) 0.118(7) Uani 0.1208 1 d D U P C 2
H72C H 1.053780 0.172523 -0.041242 0.142 Uiso 0.1208 1 calc R U P C 2
H72D H 1.159960 0.141476 -0.075194 0.142 Uiso 0.1208 1 calc R U P C 2
C73B C 1.028(2) 0.0963(19) -0.140(2) 0.115(7) Uani 0.1208 1 d D U P C 2
H73C H 1.030601 0.042522 -0.126213 0.138 Uiso 0.1208 1 calc R U P C 2
H73D H 1.060652 0.093606 -0.185504 0.138 Uiso 0.1208 1 calc R U P C 2
C74B C 0.912(2) 0.114(2) -0.146(2) 0.121(6) Uani 0.1208 1 d D U P C 2
H74C H 0.871076 0.069021 -0.178067 0.145 Uiso 0.1208 1 calc R U P C 2
H74D H 0.878138 0.123024 -0.100293 0.145 Uiso 0.1208 1 calc R U P C 2
C75B C 0.841(3) 0.212(2) -0.2215(19) 0.124(9) Uani 0.1208 1 d D U P C 2
H75D H 0.872389 0.250730 -0.248544 0.185 Uiso 0.1208 1 calc R U P C 2
H75E H 0.785933 0.236414 -0.192683 0.185 Uiso 0.1208 1 calc R U P C 2
H75F H 0.811389 0.162928 -0.253261 0.185 Uiso 0.1208 1 calc R U P C 2
C76B C 0.187(2) 0.2094(17) 0.6365(16) 0.067(4) Uani 0.0738 1 d D U P D 2
H76B H 0.175356 0.223148 0.589554 0.081 Uiso 0.0738 1 calc R U P D 2
C77B C 0.133(2) 0.1270(17) 0.639(2) 0.079(4) Uani 0.0738 1 d D U P D 2
H77C H 0.167214 0.104387 0.675936 0.095 Uiso 0.0738 1 calc R U P D 2
H77D H 0.141141 0.090191 0.594221 0.095 Uiso 0.0738 1 calc R U P D 2
C78B C 0.017(3) 0.128(2) 0.654(3) 0.097(5) Uani 0.0738 1 d D U P D 2
H78C H -0.020973 0.078298 0.627334 0.117 Uiso 0.0738 1 calc R U P D 2
H78D H 0.006493 0.127652 0.704474 0.117 Uiso 0.0738 1 calc R U P D 2
C79B C -0.029(3) 0.199(2) 0.637(3) 0.107(6) Uani 0.0738 1 d D U P D 2
H79C H -0.102588 0.197525 0.650343 0.128 Uiso 0.0738 1 calc R U P D 2
H79D H -0.026834 0.195512 0.585800 0.128 Uiso 0.0738 1 calc R U P D 2
C80B C 0.024(3) 0.279(2) 0.671(3) 0.104(6) Uani 0.0738 1 d D U P D 2
H80C H -0.014493 0.301075 0.712511 0.125 Uiso 0.0738 1 calc R U P D 2
H80D H 0.024357 0.316926 0.638199 0.125 Uiso 0.0738 1 calc R U P D 2
C81B C 0.138(3) 0.270(2) 0.693(2) 0.088(5) Uani 0.0738 1 d D U P D 2
H81C H 0.178822 0.323861 0.698952 0.106 Uiso 0.0738 1 calc R U P D 2
H81D H 0.139034 0.251399 0.737761 0.106 Uiso 0.0738 1 calc R U P D 2
C82B C 0.299(2) 0.211(2) 0.6517(17) 0.053(5) Uani 0.0738 1 d D U P D 2
H82D H 0.328378 0.167312 0.619807 0.079 Uiso 0.0738 1 calc R U P D 2
H82E H 0.309594 0.204634 0.699855 0.079 Uiso 0.0738 1 calc R U P D 2
H82F H 0.333383 0.263665 0.645484 0.079 Uiso 0.0738 1 calc R U P D 2

loop_
_atom_site_aniso_label
_atom_site_aniso_U_11
_atom_site_aniso_U_22
_atom_site_aniso_U_33
_atom_site_aniso_U_23
_atom_site_aniso_U_13
_atom_site_aniso_U_12
K1 0.0391(2) 0.0385(2) 0.0361(2) 0.00913(19) 0.00352(18) 0.00791(19)
K2 0.0400(2) 0.0330(2) 0.0361(2) 0.00449(18) 0.00159(18) 0.00800(18)
K3 0.0397(2) 0.0354(2) 0.0396(2) 0.00750(19) -0.00539(19) 0.00454(18)
K4 0.0389(2) 0.0319(2) 0.0369(2) 0.00331(18) -0.00326(18) 0.00334(18)
Si1 0.0345(3) 0.0473(4) 0.0474(4) 0.0094(3) 0.0018(3) 0.0101(3)
Si2 0.0570(4) 0.0416(3) 0.0460(4) 0.0137(3) 0.0113(3) 0.0084(3)
Si3 0.0460(3) 0.0390(3) 0.0533(4) 0.0132(3) -0.0084(3) -0.0021(3)
Si4 0.0374(3) 0.0432(3) 0.0471(4) 0.0114(3) -0.0079(3) 0.0044(3)
O1 0.0366(8) 0.0396(8) 0.0370(8) 0.0077(6) -0.0058(6) 0.0032(6)
O2 0.0414(8) 0.0305(7) 0.0399(8) 0.0022(6) -0.0020(6) 0.0005(6)
O3 0.0385(8) 0.0417(8) 0.0355(8) 0.0096(6) 0.0039(6) 0.0071(6)
O4 0.0392(8) 0.0337(7) 0.0359(8) 0.0037(6) 0.0010(6) 0.0088(6)
C1 0.0354(11) 0.0382(11) 0.0393(11) 0.0073(9) -0.0013(9) 0.0046(9)
C2 0.0400(11) 0.0432(12) 0.0383(11) 0.0087(9) 0.0004(9) 0.0135(9)
C3 0.0505(13) 0.0524(14) 0.0428(13) 0.0071(11) -0.0067(10) 0.0124(11)
C4 0.0703(17) 0.0664(17) 0.0407(13) 0.0060(12) -0.0083(12) 0.0268(14)
C5 0.0806(19) 0.0660(17) 0.0450(14) 0.0198(13) 0.0067(13) 0.0324(15)
C6 0.0628(16) 0.0554(15) 0.0557(15) 0.0246(12) 0.0107(12) 0.0195(12)
C7 0.0460(13) 0.0460(13) 0.0473(13) 0.0138(10) 0.0037(10) 0.0138(10)
C8 0.0408(11) 0.0409(11) 0.0386(11) 0.0076(9) -0.0065(9) 0.0046(9)
C9 0.0527(13) 0.0449(13) 0.0423(12) 0.0081(10) -0.0008(10) 0.0114(10)
C10 0.0768(18) 0.0460(14) 0.0537(15) 0.0041(12) 0.0028(13) 0.0171(13)
C11 0.098(2) 0.0377(14) 0.0686(18) 0.0071(13) 0.0054(16) 0.0101(14)
C12 0.080(2) 0.0430(14) 0.0699(18) 0.0124(13) 0.0058(15) -0.0027(13)
C13 0.0563(15) 0.0441(13) 0.0518(14) 0.0076(11) 0.0009(11) 0.0014(11)
C14 0.0364(11) 0.0441(12) 0.0441(12) 0.0090(10) 0.0008(9) 0.0038(9)
C15 0.0430(13) 0.0450(13) 0.0633(16) 0.0152(12) 0.0005(11) 0.0092(10)
C16 0.0556(15) 0.0692(18) 0.0606(16) 0.0154(14) -0.0047(13) 0.0281(14)
C17 0.0422(13) 0.0560(15) 0.0670(17) 0.0060(13) 0.0071(12) 0.0081(11)
C18 0.0368(11) 0.0318(10) 0.0385(11) 0.0037(8) 0.0028(9) 0.0021(8)
C19 0.0385(11) 0.0276(10) 0.0384(11) 0.0014(8) 0.0018(9) -0.0004(8)
C20 0.0414(12) 0.0419(12) 0.0458(12) 0.0068(10) 0.0053(10) 0.0040(10)
C21 0.0459(13) 0.0478(14) 0.0542(14) 0.0100(11) -0.0038(11) 0.0069(11)
C22 0.0601(15) 0.0453(13) 0.0427(13) 0.0067(11) -0.0060(11) 0.0014(11)
C23 0.0550(14) 0.0408(12) 0.0379(12) 0.0023(10) 0.0051(10) 0.0012(10)
C24 0.0422(12) 0.0326(11) 0.0396(11) 0.0011(9) 0.0059(9) 0.0003(9)
C25 0.0422(11) 0.0332(10) 0.0376(11) 0.0067(9) 0.0084(9) 0.0040(9)
C26 0.0476(13) 0.0384(12) 0.0515(14) 0.0134(10) 0.0057(10) 0.0065(10)
C27 0.0600(16) 0.0564(15) 0.0628(16) 0.0229(13) 0.0130(13) 0.0234(13)
C28 0.090(2) 0.0428(14) 0.0560(16) 0.0131(12) 0.0174(14) 0.0263(14)
C29 0.088(2) 0.0328(12) 0.0494(15) 0.0028(11) 0.0087(13) 0.0065(12)
C30 0.0560(14) 0.0352(11) 0.0441(13) 0.0059(10) 0.0051(11) 0.0005(10)
C31 0.0425(12) 0.0406(12) 0.0444(12) 0.0078(10) 0.0084(10) 0.0048(10)
C32 0.0768(19) 0.0473(14) 0.0646(17) 0.0205(13) 0.0176(15) 0.0104(13)
C33 0.084(2) 0.075(2) 0.0627(18) 0.0278(16) 0.0292(16) 0.0210(16)
C34 0.088(2) 0.0573(16) 0.0587(17) 0.0236(14) -0.0098(15) 0.0035(15)
C35 0.0344(10) 0.0387(11) 0.0350(11) 0.0088(9) -0.0010(8) 0.0024(8)
C36 0.0415(11) 0.0363(11) 0.0394(11) 0.0116(9) -0.0041(9) -0.0037(9)
C37 0.0443(12) 0.0415(12) 0.0502(13) 0.0148(10) -0.0069(10) 0.0002(10)
C38 0.0568(15) 0.0482(14) 0.0638(16) 0.0194(12) -0.0194(12) -0.0005(12)
C39 0.0804(19) 0.0465(14) 0.0515(15) 0.0180(12) -0.0222(13) -0.0065(13)
C40 0.0806(19) 0.0508(15) 0.0408(13) 0.0132(11) -0.0047(12) -0.0074(13)
C41 0.0562(14) 0.0470(13) 0.0413(12) 0.0129(10) -0.0010(10) -0.0012(11)
C42 0.0357(10) 0.0397(11) 0.0318(10) 0.0087(9) 0.0033(8) 0.0020(8)
C43 0.0351(11) 0.0426(12) 0.0440(12) 0.0077(10) 0.0003(9) 0.0012(9)
C44 0.0413(12) 0.0502(13) 0.0527(14) 0.0128(11) 0.0013(10) 0.0099(10)
C45 0.0563(14) 0.0397(12) 0.0587(15) 0.0077(11) 0.0041(12) 0.0103(11)
C46 0.0515(14) 0.0401(12) 0.0518(14) 0.0037(11) -0.0020(11) 0.0003(10)
C47 0.0390(11) 0.0436(12) 0.0416(12) 0.0100(10) -0.0010(9) 0.0012(9)
C48 0.0398(11) 0.0415(12) 0.0435(12) 0.0096(10) -0.0042(9) 0.0004(9)
C49 0.0589(16) 0.0507(15) 0.0770(19) 0.0141(14) -0.0154(14) -0.0059(13)
C50 0.0616(16) 0.0417(13) 0.0767(19) 0.0149(13) -0.0014(14) 0.0062(12)
C51 0.080(2) 0.0514(16) 0.0662(18) 0.0244(14) -0.0134(15) -0.0101(14)
C52 0.0358(10) 0.0330(10) 0.0355(11) 0.0032(8) 0.0001(8) 0.0064(8)
C53 0.0413(11) 0.0320(10) 0.0403(11) 0.0039(9) -0.0097(9) 0.0082(9)
C54 0.0525(14) 0.0435(12) 0.0466(13) 0.0036(10) -0.0042(11) 0.0173(11)
C55 0.0782(19) 0.0429(13) 0.0577(16) -0.0009(12) -0.0095(14) 0.0260(13)
C56 0.086(2) 0.0331(12) 0.0686(18) 0.0029(12) -0.0229(15) 0.0135(13)
C57 0.0618(16) 0.0397(13) 0.0687(17) 0.0165(12) -0.0162(13) -0.0010(11)
C58 0.0433(12) 0.0359(11) 0.0536(14) 0.0108(10) -0.0082(10) 0.0045(9)
C59 0.0398(11) 0.0336(10) 0.0352(11) 0.0016(8) 0.0006(9) 0.0115(9)
C60 0.0470(13) 0.0410(12) 0.0440(12) 0.0083(10) 0.0000(10) 0.0057(10)
C61 0.0596(15) 0.0478(14) 0.0487(14) 0.0136(11) 0.0030(11) 0.0041(11)
C62 0.0711(17) 0.0488(14) 0.0416(13) 0.0108(11) -0.0022(12) 0.0129(12)
C63 0.0603(15) 0.0463(13) 0.0401(12) 0.0003(10) -0.0071(11) 0.0101(11)
C64 0.0489(13) 0.0353(11) 0.0376(11) -0.0008(9) -0.0032(9) 0.0094(9)
C65 0.0366(11) 0.0393(11) 0.0413(12) 0.0062(9) -0.0015(9) 0.0038(9)
C66 0.0481(14) 0.0533(15) 0.0642(16) 0.0161(12) -0.0103(12) 0.0120(11)
C67 0.0510(14) 0.0597(16) 0.0612(16) 0.0133(13) -0.0180(12) 0.0005(12)
C68 0.0565(15) 0.0578(15) 0.0496(14) 0.0215(12) -0.0029(11) 0.0138(12)
C69A 0.080(2) 0.0605(19) 0.070(2) 0.0086(16) 0.0148(18) 0.0046(17)
C70A 0.091(3) 0.069(2) 0.077(3) 0.013(2) 0.015(2) 0.022(2)
C71A 0.104(3) 0.062(2) 0.091(3) 0.010(2) 0.021(2) 0.010(2)
C72A 0.091(3) 0.077(3) 0.095(3) 0.008(2) 0.003(2) -0.009(2)
C73A 0.078(3) 0.085(3) 0.096(3) 0.022(2) -0.003(2) -0.007(2)
C74A 0.076(2) 0.068(2) 0.081(3) 0.020(2) 0.0136(19) 0.0052(18)
C75A 0.127(4) 0.091(3) 0.086(3) 0.011(2) -0.004(3) -0.029(3)
C76A 0.086(2) 0.093(3) 0.099(3) 0.024(2) -0.007(2) 0.017(2)
C77A 0.069(2) 0.124(3) 0.091(3) 0.051(2) 0.0066(19) 0.027(2)
C78A 0.103(3) 0.112(3) 0.079(2) 0.033(2) 0.018(2) 0.043(2)
C79A 0.088(3) 0.103(3) 0.087(3) 0.017(2) 0.014(2) 0.026(2)
C80A 0.083(2) 0.097(3) 0.079(2) 0.025(2) 0.0041(19) 0.019(2)
C81A 0.077(2) 0.095(3) 0.085(2) 0.022(2) 0.0043(19) 0.0248(19)
C82A 0.117(4) 0.091(3) 0.125(4) 0.014(3) -0.018(3) -0.003(3)
C69B 0.120(11) 0.114(12) 0.132(14) 0.002(11) -0.004(10) 0.011(10)
C70B 0.127(12) 0.153(17) 0.162(15) 0.012(13) 0.002(11) 0.004(11)
C71B 0.133(15) 0.137(13) 0.165(16) 0.009(12) 0.000(13) -0.001(12)
C72B 0.084(12) 0.122(13) 0.135(13) -0.006(11) 0.005(11) 0.002(11)
C73B 0.105(10) 0.108(11) 0.124(14) 0.006(10) -0.002(10) 0.000(9)
C74B 0.111(10) 0.117(11) 0.127(12) 0.001(10) -0.005(9) 0.010(9)
C75B 0.117(15) 0.13(2) 0.114(17) -0.019(15) 0.003(13) 0.035(14)
C76B 0.082(7) 0.080(7) 0.056(7) 0.053(6) -0.007(6) 0.015(6)
C77B 0.085(6) 0.086(6) 0.076(7) 0.043(6) -0.003(6) 0.011(6)
C78B 0.093(8) 0.105(9) 0.096(10) 0.025(8) 0.004(7) 0.010(7)
C79B 0.103(9) 0.111(9) 0.109(12) 0.025(9) -0.006(9) 0.016(8)
C80B 0.100(9) 0.110(9) 0.106(12) 0.024(9) -0.005(9) 0.019(7)
C81B 0.094(8) 0.095(8) 0.083(9) 0.034(7) 0.004(7) 0.015(7)
C82B 0.082(8) 0.046(11) 0.042(12) 0.039(10) -0.003(7) 0.004(7)

loop_
_atom_type_symbol
_atom_type_description
_atom_type_scat_dispersion_real
_atom_type_scat_dispersion_imag
_atom_type_scat_source
C C 0.0181 0.0091 'International Tables Vol C Tables 4.2.6.8 and 6.1.1.4'
H H 0.0000 0.0000 'International Tables Vol C Tables 4.2.6.8 and 6.1.1.4'
K K 0.3868 1.0657 'International Tables Vol C Tables 4.2.6.8 and 6.1.1.4'
O O 0.0492 0.0322 'International Tables Vol C Tables 4.2.6.8 and 6.1.1.4'
Si Si 0.2541 0.3302 'International Tables Vol C Tables 4.2.6.8 and 6.1.1.4'

loop_
_exptl_crystal_face_index_h
_exptl_crystal_face_index_k
_exptl_crystal_face_index_l
_exptl_crystal_face_perp_dist
-1 0 0 0.0177
1 0 0 0.0177
0 1 -1 0.0319
0 -1 1 0.0319
0 1 1 0.0735
0 -1 -1 0.0735
0 1 0 0.0609
0 -1 0 0.0609

loop_
_geom_angle_atom_site_label_1
_geom_angle_atom_site_label_2
_geom_angle_atom_site_label_3
_geom_angle
_geom_angle_site_symmetry_1
_geom_angle_site_symmetry_3
_geom_angle_publ_flag
K2 K1 K3 58.248(12) . . ?
K4 K1 K2 63.560(13) . . ?
K4 K1 K3 60.104(12) . . ?
O1 K1 K2 47.23(3) . . ?
O1 K1 K3 47.80(3) . . ?
O1 K1 K4 96.63(3) . . ?
O1 K1 O2 91.91(5) . . ?
O1 K1 O3 91.56(5) . . ?
O1 K1 C15 75.16(6) . . ?
O1 K1 C35 103.98(5) . . ?
O1 K1 C42 123.60(5) . . ?
O1 K1 C43 114.21(6) . . ?
O1 K1 C44 124.16(6) . . ?
O1 K1 C47 147.50(5) . . ?
O2 K1 K2 45.42(3) . . ?
O2 K1 K3 92.53(3) . . ?
O2 K1 K4 53.23(3) . . ?
O2 K1 O3 100.24(5) . . ?
O2 K1 C15 106.40(6) . . ?
O2 K1 C35 117.67(5) . . ?
O2 K1 C42 127.39(5) . . ?
O2 K1 C43 150.88(6) . . ?
O2 K1 C44 142.41(5) . . ?
O2 K1 C47 107.41(5) . . ?
O3 K1 K2 91.95(3) . . ?
O3 K1 K3 44.45(3) . . ?
O3 K1 K4 47.24(3) . . ?
O3 K1 C15 150.43(6) . . ?
O3 K1 C35 22.39(5) . . ?
O3 K1 C42 48.13(5) . . ?
O3 K1 C43 67.93(5) . . ?
O3 K1 C44 89.93(5) . . ?
O3 K1 C47 59.97(5) . . ?
C15 K1 K2 97.60(5) . . ?
C15 K1 K3 120.56(5) . . ?
C15 K1 K4 158.41(5) . . ?
C15 K1 C35 135.89(6) . . ?
C15 K1 C44 76.79(6) . . ?
C15 K1 C47 121.41(6) . . ?
C35 K1 K2 114.10(4) . . ?
C35 K1 K3 61.61(4) . . ?
C35 K1 K4 65.13(4) . . ?
C35 K1 C44 67.54(5) . . ?
C42 K1 K2 139.97(4) . . ?
C42 K1 K3 87.20(4) . . ?
C42 K1 K4 82.62(4) . . ?
C42 K1 C15 118.66(6) . . ?
C42 K1 C35 26.46(5) . . ?
C42 K1 C43 26.16(6) . . ?
C42 K1 C44 43.14(6) . . ?
C42 K1 C47 25.08(6) . . ?
C43 K1 K2 153.85(5) . . ?
C43 K1 K3 95.81(4) . . ?
C43 K1 K4 108.33(4) . . ?
C43 K1 C15 93.20(6) . . ?
C43 K1 C35 45.89(5) . . ?
C43 K1 C44 23.54(6) . . ?
C43 K1 C47 43.48(6) . . ?
C44 K1 K2 171.22(4) . . ?
C44 K1 K3 118.64(4) . . ?
C44 K1 K4 123.15(4) . . ?
C47 K1 K2 139.52(4) . . ?
C47 K1 K3 104.12(4) . . ?
C47 K1 K4 76.04(4) . . ?
C47 K1 C35 43.98(5) . . ?
C47 K1 C44 47.91(6) . . ?
K3 K2 K1 62.482(13) . . ?
O1 K2 K1 45.91(3) . . ?
O1 K2 K3 50.04(3) . . ?
O1 K2 O4 96.58(4) . . ?
O1 K2 C34 108.97(7) . . ?
O1 K2 C52 113.93(5) . . ?
O1 K2 C59 126.26(6) . . ?
O1 K2 C60 150.57(6) . . ?
O1 K2 C61 147.31(6) . . ?
O1 K2 C63 108.04(6) . . ?
O1 K2 C64 107.12(6) . . ?
O2 K2 K1 46.60(3) . . ?
O2 K2 K3 97.04(4) . . ?
O2 K2 O1 91.77(5) . . ?
O2 K2 O4 92.47(5) . . ?
O2 K2 C34 74.11(6) . . ?
O2 K2 C52 104.55(5) . . ?
O2 K2 C59 122.23(5) . . ?
O2 K2 C60 111.88(6) . . ?
O2 K2 C61 120.34(6) . . ?
O2 K2 C63 160.14(6) . . ?
O2 K2 C64 147.77(6) . . ?
O4 K2 K1 89.87(3) . . ?
O4 K2 K3 46.77(3) . . ?
O4 K2 C34 151.19(6) . . ?
O4 K2 C52 22.00(4) . . ?
O4 K2 C59 47.40(5) . . ?
O4 K2 C60 66.29(5) . . ?
O4 K2 C61 88.57(5) . . ?
O4 K2 C63 84.13(5) . . ?
O4 K2 C64 60.23(5) . . ?
C34 K2 K1 98.30(6) . . ?
C34 K2 K3 157.77(6) . . ?
C34 K2 C52 137.09(7) . . ?
C34 K2 C61 77.20(7) . . ?
C34 K2 C63 99.83(7) . . ?
C52 K2 K1 111.59(4) . . ?
C52 K2 K3 64.45(4) . . ?
C59 K2 K1 137.27(4) . . ?
C59 K2 K3 82.91(4) . . ?
C59 K2 C34 119.16(7) . . ?
C59 K2 C52 25.84(5) . . ?
C59 K2 C60 25.35(6) . . ?
C59 K2 C61 42.79(6) . . ?
C59 K2 C63 43.85(6) . . ?
C59 K2 C64 26.27(6) . . ?
C60 K2 K1 148.89(5) . . ?
C60 K2 K3 107.53(4) . . ?
C60 K2 C34 94.70(7) . . ?
C60 K2 C52 44.85(5) . . ?
C60 K2 C61 23.42(6) . . ?
C60 K2 C63 48.99(6) . . ?
C61 K2 K1 166.76(5) . . ?
C61 K2 K3 124.03(4) . . ?
C61 K2 C52 66.63(5) . . ?
C63 K2 K1 152.46(5) . . ?
C63 K2 K3 94.82(5) . . ?
C63 K2 C52 66.65(5) . . ?
C63 K2 C61 40.23(6) . . ?
C64 K2 K1 139.63(5) . . ?
C64 K2 K3 77.14(5) . . ?
C64 K2 C34 121.13(7) . . ?
C64 K2 C52 44.11(5) . . ?
C64 K2 C60 43.93(6) . . ?
C64 K2 C61 48.63(6) . . ?
C64 K2 C63 23.94(6) . . ?
K2 K3 K1 59.269(12) . . ?
K2 K3 K4 62.926(13) . . ?
K4 K3 K1 57.384(12) . . ?
O1 K3 K1 44.17(3) . . ?
O1 K3 K2 47.46(3) . . ?
O1 K3 K4 91.42(3) . . ?
O1 K3 C1 22.18(5) . . ?
O1 K3 C8 48.10(5) . . ?
O1 K3 C9 60.04(5) . . ?
O1 K3 C13 67.19(5) . . ?
O1 K3 C50 151.30(6) . . ?
O3 K3 K1 48.20(3) . . ?
O3 K3 K2 95.76(4) . . ?
O3 K3 K4 46.10(3) . . ?
O3 K3 O1 91.69(5) . . ?
O3 K3 O4 90.54(5) . . ?
O3 K3 C1 105.06(5) . . ?
O3 K3 C8 125.43(6) . . ?
O3 K3 C9 148.97(5) . . ?
O3 K3 C13 117.19(6) . . ?
O3 K3 C50 74.02(6) . . ?
O4 K3 K1 90.82(3) . . ?
O4 K3 K2 51.96(3) . . ?
O4 K3 K4 45.14(3) . . ?
O4 K3 O1 99.18(5) . . ?
O4 K3 C1 115.97(5) . . ?
O4 K3 C8 125.61(6) . . ?
O4 K3 C9 105.47(6) . . ?
O4 K3 C13 148.43(6) . . ?
O4 K3 C50 105.58(6) . . ?
C1 K3 K1 61.89(4) . . ?
C1 K3 K2 64.73(4) . . ?
C1 K3 K4 113.48(4) . . ?
C8 K3 K1 87.76(4) . . ?
C8 K3 K2 82.08(5) . . ?
C8 K3 K4 139.28(5) . . ?
C8 K3 C1 26.56(5) . . ?
C8 K3 C9 25.26(6) . . ?
C8 K3 C13 25.31(6) . . ?
C8 K3 C50 121.64(7) . . ?
C9 K3 K1 104.11(4) . . ?
C9 K3 K2 75.06(5) . . ?
C9 K3 K4 137.87(5) . . ?
C9 K3 C1 44.08(5) . . ?
C9 K3 C50 124.44(7) . . ?
C13 K3 K1 96.79(5) . . ?
C13 K3 K2 107.04(5) . . ?
C13 K3 K4 154.14(5) . . ?
C13 K3 C1 45.36(6) . . ?
C13 K3 C9 42.96(7) . . ?
C13 K3 C50 96.91(7) . . ?
C50 K3 K1 120.21(5) . . ?
C50 K3 K2 156.01(5) . . ?
C50 K3 K4 95.79(5) . . ?
C50 K3 C1 138.44(6) . . ?
K1 K4 K2 59.171(12) . . ?
K1 K4 K3 62.512(13) . . ?
K3 K4 K2 57.645(12) . . ?
O2 K4 K1 46.93(3) . . ?
O2 K4 K2 43.05(3) . . ?
O2 K4 K3 90.25(3) . . ?
O2 K4 C19 47.09(5) . . ?
O2 K4 C20 66.05(5) . . ?
O2 K4 C21 88.53(5) . . ?
O2 K4 C23 83.89(5) . . ?
O2 K4 C24 60.06(5) . . ?
O2 K4 C68 154.75(6) . . ?
O3 K4 K1 51.06(3) . . ?
O3 K4 K2 91.12(3) . . ?
O3 K4 K3 45.80(3) . . ?
O3 K4 O2 97.77(5) . . ?
O3 K4 C19 124.24(5) . . ?
O3 K4 C20 148.09(5) . . ?
O3 K4 C21 143.39(6) . . ?
O3 K4 C23 104.11(5) . . ?
O3 K4 C24 104.11(5) . . ?
O3 K4 C68 102.73(6) . . ?
O4 K4 K1 96.02(3) . . ?
O4 K4 K2 49.05(3) . . ?
O4 K4 K3 46.30(3) . . ?
O4 K4 O2 91.55(4) . . ?
O4 K4 O3 91.40(5) . . ?
O4 K4 C19 124.20(5) . . ?
O4 K4 C20 115.31(6) . . ?
O4 K4 C21 124.61(6) . . ?
O4 K4 C23 164.27(6) . . ?
O4 K4 C24 148.86(5) . . ?
O4 K4 C68 73.51(6) . . ?
C19 K4 K1 81.01(4) . . ?
C19 K4 K2 85.32(4) . . ?
C19 K4 K3 137.17(4) . . ?
C19 K4 C20 25.58(6) . . ?
C19 K4 C21 43.13(6) . . ?
C19 K4 C23 43.82(6) . . ?
C19 K4 C24 26.22(6) . . ?
C19 K4 C68 126.21(7) . . ?
C20 K4 K1 106.07(4) . . ?
C20 K4 K2 93.75(5) . . ?
C20 K4 K3 151.36(5) . . ?
C20 K4 C21 23.61(6) . . ?
C20 K4 C23 49.18(6) . . ?
C20 K4 C68 101.52(7) . . ?
C21 K4 K1 122.03(4) . . ?
C21 K4 K2 116.49(4) . . ?
C21 K4 K3 170.79(5) . . ?
C23 K4 K1 91.84(4) . . ?
C23 K4 K2 126.61(4) . . ?
C23 K4 K3 148.32(5) . . ?
C23 K4 C21 40.49(6) . . ?
C24 K4 K1 74.49(4) . . ?
C24 K4 K2 102.97(4) . . ?
C24 K4 K3 136.92(5) . . ?
C24 K4 C20 44.13(6) . . ?
C24 K4 C21 48.92(6) . . ?
C24 K4 C23 23.88(6) . . ?
C24 K4 C68 126.99(7) . . ?
C68 K4 K1 152.34(5) . . ?
C68 K4 K2 121.28(5) . . ?
C68 K4 K3 93.53(5) . . ?
C68 K4 C21 83.78(7) . . ?
C68 K4 C23 104.93(7) . . ?
C15 Si1 C14 114.44(11) . . ?
C16 Si1 C14 113.26(12) . . ?
C16 Si1 C15 109.32(13) . . ?
C16 Si1 C17 106.76(13) . . ?
C17 Si1 C14 105.38(11) . . ?
C17 Si1 C15 107.13(12) . . ?
C32 Si2 C31 114.66(12) . . ?
C32 Si2 C33 106.81(14) . . ?
C33 Si2 C31 104.41(12) . . ?
C34 Si2 C31 113.65(12) . . ?
C34 Si2 C32 108.33(14) . . ?
C34 Si2 C33 108.55(16) . . ?
C49 Si3 C48 105.00(12) . . ?
C49 Si3 C50 108.51(14) . . ?
C50 Si3 C48 114.50(11) . . ?
C51 Si3 C48 112.59(12) . . ?
C51 Si3 C49 107.67(14) . . ?
C51 Si3 C50 108.26(14) . . ?
C66 Si4 C65 113.67(11) . . ?
C66 Si4 C67 106.40(12) . . ?
C66 Si4 C68 109.13(12) . . ?
C67 Si4 C65 105.58(11) . . ?
C68 Si4 C65 112.76(10) . . ?
C68 Si4 C67 108.96(13) . . ?
K1 O1 K2 86.85(4) . . ?
K1 O1 K3 88.03(4) . . ?
K2 O1 K3 82.49(4) . . ?
C1 O1 K1 134.75(12) . . ?
C1 O1 K2 135.48(12) . . ?
C1 O1 K3 109.22(12) . . ?
K1 O2 K4 79.84(4) . . ?
K2 O2 K1 87.98(5) . . ?
K2 O2 K4 87.16(4) . . ?
C18 O2 K1 135.12(12) . . ?
C18 O2 K2 135.54(12) . . ?
C18 O2 K4 107.71(12) . . ?
K3 O3 K1 87.35(4) . . ?
K3 O3 K4 88.10(4) . . ?
K4 O3 K1 81.70(4) . . ?
C35 O3 K1 108.18(11) . . ?
C35 O3 K3 132.13(12) . . ?
C35 O3 K4 137.84(12) . . ?
K3 O4 K2 81.28(4) . . ?
K4 O4 K2 87.71(4) . . ?
K4 O4 K3 88.56(4) . . ?
C52 O4 K2 108.12(11) . . ?
C52 O4 K3 138.45(12) . . ?
C52 O4 K4 131.14(12) . . ?
O1 C1 K3 48.60(9) . . ?
O1 C1 C2 112.80(18) . . ?
O1 C1 C8 107.61(17) . . ?
O1 C1 C14 111.25(18) . . ?
C2 C1 K3 138.45(13) . . ?
C2 C1 C8 107.77(17) . . ?
C2 C1 C14 106.74(17) . . ?
C8 C1 K3 60.98(10) . . ?
C8 C1 C14 110.64(18) . . ?
C14 C1 K3 114.67(13) . . ?
C3 C2 C1 121.5(2) . . ?
C7 C2 C1 120.6(2) . . ?
C7 C2 C3 117.9(2) . . ?
C2 C3 H3 119.7 . . ?
C4 C3 C2 120.5(3) . . ?
C4 C3 H3 119.7 . . ?
C3 C4 H4 119.7 . . ?
C5 C4 C3 120.6(3) . . ?
C5 C4 H4 119.7 . . ?
C4 C5 H5 120.2 . . ?
C6 C5 C4 119.5(2) . . ?
C6 C5 H5 120.2 . . ?
C5 C6 H6 120.0 . . ?
C5 C6 C7 120.1(3) . . ?
C7 C6 H6 120.0 . . ?
C2 C7 C6 121.5(2) . . ?
C2 C7 H7 119.2 . . ?
C6 C7 H7 119.2 . . ?
C1 C8 K3 92.46(12) . . ?
C9 C8 K3 86.27(14) . . ?
C9 C8 C1 118.4(2) . . ?
C13 C8 K3 85.61(14) . . ?
C13 C8 C1 123.7(2) . . ?
C13 C8 C9 117.5(2) . . ?
K3 C9 H9 105.9 . . ?
C8 C9 K3 68.47(13) . . ?
C8 C9 H9 119.3 . . ?
C10 C9 K3 95.70(16) . . ?
C10 C9 C8 121.4(2) . . ?
C10 C9 H9 119.3 . . ?
C9 C10 H10 119.8 . . ?
C9 C10 C11 120.3(3) . . ?
C11 C10 H10 119.8 . . ?
C10 C11 H11 120.4 . . ?
C12 C11 C10 119.3(3) . . ?
C12 C11 H11 120.4 . . ?
C11 C12 H12 119.9 . . ?
C11 C12 C13 120.2(3) . . ?
C13 C12 H12 119.9 . . ?
K3 C13 H13 105.6 . . ?
C8 C13 K3 69.08(13) . . ?
C8 C13 C12 121.2(3) . . ?
C8 C13 H13 119.4 . . ?
C12 C13 K3 95.29(18) . . ?
C12 C13 H13 119.4 . . ?
Si1 C14 H14A 106.8 . . ?
Si1 C14 H14B 106.8 . . ?
C1 C14 Si1 122.07(16) . . ?
C1 C14 H14A 106.8 . . ?
C1 C14 H14B 106.8 . . ?
H14A C14 H14B 106.7 . . ?
K1 C15 H15A 64.9 . . ?
K1 C15 H15B 146.0 . . ?
K1 C15 H15C 50.1 . . ?
Si1 C15 K1 103.64(10) . . ?
Si1 C15 H15A 109.5 . . ?
Si1 C15 H15B 109.5 . . ?
Si1 C15 H15C 109.5 . . ?
H15A C15 H15B 109.5 . . ?
H15A C15 H15C 109.5 . . ?
H15B C15 H15C 109.5 . . ?
Si1 C16 H16A 109.5 . . ?
Si1 C16 H16B 109.5 . . ?
Si1 C16 H16C 109.5 . . ?
H16A C16 H16B 109.5 . . ?
H16A C16 H16C 109.5 . . ?
H16B C16 H16C 109.5 . . ?
Si1 C17 H17A 109.5 . . ?
Si1 C17 H17B 109.5 . . ?
Si1 C17 H17C 109.5 . . ?
H17A C17 H17B 109.5 . . ?
H17A C17 H17C 109.5 . . ?
H17B C17 H17C 109.5 . . ?
O2 C18 C19 106.55(16) . . ?
O2 C18 C25 113.17(17) . . ?
O2 C18 C31 111.75(17) . . ?
C19 C18 C31 110.90(17) . . ?
C25 C18 C19 107.81(17) . . ?
C25 C18 C31 106.65(17) . . ?
C18 C19 K4 96.80(12) . . ?
C20 C19 K4 84.97(13) . . ?
C20 C19 C18 123.72(19) . . ?
C20 C19 C24 117.2(2) . . ?
C24 C19 K4 81.13(12) . . ?
C24 C19 C18 118.58(19) . . ?
K4 C20 H20 111.8 . . ?
C19 C20 K4 69.44(12) . . ?
C19 C20 H20 119.4 . . ?
C19 C20 C21 121.3(2) . . ?
C21 C20 K4 89.25(15) . . ?
C21 C20 H20 119.4 . . ?
K4 C21 H21 121.6 . . ?
C20 C21 K4 67.14(13) . . ?
C20 C21 H21 119.8 . . ?
C22 C21 K4 82.41(15) . . ?
C22 C21 C20 120.4(2) . . ?
C22 C21 H21 119.8 . . ?
C21 C22 H22 120.5 . . ?
C21 C22 C23 118.9(2) . . ?
C23 C22 H22 120.5 . . ?
K4 C23 H23 118.8 . . ?
C22 C23 K4 85.41(14) . . ?
C22 C23 H23 119.8 . . ?
C24 C23 K4 66.52(12) . . ?
C24 C23 C22 120.5(2) . . ?
C24 C23 H23 119.8 . . ?
K4 C24 H24 108.3 . . ?
C19 C24 K4 72.65(12) . . ?
C19 C24 H24 119.2 . . ?
C23 C24 K4 89.59(14) . . ?
C23 C24 C19 121.7(2) . . ?
C23 C24 H24 119.2 . . ?
C26 C25 C18 120.9(2) . . ?
C26 C25 C30 117.9(2) . . ?
C30 C25 C18 121.1(2) . . ?
C25 C26 H26 119.5 . . ?
C25 C26 C27 121.0(2) . . ?
C27 C26 H26 119.5 . . ?
C26 C27 H27 119.9 . . ?
C28 C27 C26 120.3(3) . . ?
C28 C27 H27 119.9 . . ?
C27 C28 H28 120.2 . . ?
C27 C28 C29 119.6(2) . . ?
C29 C28 H28 120.2 . . ?
C28 C29 H29 120.0 . . ?
C28 C29 C30 120.0(3) . . ?
C30 C29 H29 120.0 . . ?
C25 C30 H30 119.4 . . ?
C29 C30 C25 121.2(2) . . ?
C29 C30 H30 119.4 . . ?
Si2 C31 H31A 106.6 . . ?
Si2 C31 H31B 106.6 . . ?
C18 C31 Si2 123.04(16) . . ?
C18 C31 H31A 106.6 . . ?
C18 C31 H31B 106.6 . . ?
H31A C31 H31B 106.5 . . ?
Si2 C32 H32A 109.5 . . ?
Si2 C32 H32B 109.5 . . ?
Si2 C32 H32C 109.5 . . ?
H32A C32 H32B 109.5 . . ?
H32A C32 H32C 109.5 . . ?
H32B C32 H32C 109.5 . . ?
Si2 C33 H33A 109.5 . . ?
Si2 C33 H33B 109.5 . . ?
Si2 C33 H33C 109.5 . . ?
H33A C33 H33B 109.5 . . ?
H33A C33 H33C 109.5 . . ?
H33B C33 H33C 109.5 . . ?
K2 C34 H34A 47.9 . . ?
K2 C34 H34B 66.9 . . ?
K2 C34 H34C 144.8 . . ?
Si2 C34 K2 104.25(11) . . ?
Si2 C34 H34A 109.5 . . ?
Si2 C34 H34B 109.5 . . ?
Si2 C34 H34C 109.5 . . ?
H34A C34 H34B 109.5 . . ?
H34A C34 H34C 109.5 . . ?
H34B C34 H34C 109.5 . . ?
O3 C35 K1 49.42(9) . . ?
O3 C35 C36 112.77(17) . . ?
O3 C35 C42 107.22(16) . . ?
O3 C35 C48 110.99(17) . . ?
C36 C35 K1 139.47(13) . . ?
C36 C35 C42 108.38(17) . . ?
C36 C35 C48 106.79(17) . . ?
C42 C35 K1 59.99(10) . . ?
C42 C35 C48 110.70(17) . . ?
C48 C35 K1 113.63(13) . . ?
C37 C36 C35 121.2(2) . . ?
C37 C36 C41 117.6(2) . . ?
C41 C36 C35 121.1(2) . . ?
C36 C37 H37 119.3 . . ?
C36 C37 C38 121.5(2) . . ?
C38 C37 H37 119.3 . . ?
C37 C38 H38 120.0 . . ?
C39 C38 C37 120.0(3) . . ?
C39 C38 H38 120.0 . . ?
C38 C39 H39 120.1 . . ?
C38 C39 C40 119.7(2) . . ?
C40 C39 H39 120.1 . . ?
C39 C40 H40 120.0 . . ?
C39 C40 C41 120.0(3) . . ?
C41 C40 H40 120.0 . . ?
C36 C41 H41 119.4 . . ?
C40 C41 C36 121.2(3) . . ?
C40 C41 H41 119.4 . . ?
C35 C42 K1 93.55(12) . . ?
C43 C42 K1 81.41(13) . . ?
C43 C42 C35 123.36(19) . . ?
C43 C42 C47 117.3(2) . . ?
C47 C42 K1 88.49(13) . . ?
C47 C42 C35 118.95(19) . . ?
K1 C43 H43 104.8 . . ?
C42 C43 K1 72.44(12) . . ?
C42 C43 H43 119.4 . . ?
C42 C43 C44 121.3(2) . . ?
C44 C43 K1 92.95(14) . . ?
C44 C43 H43 119.4 . . ?
K1 C44 H44 117.6 . . ?
C43 C44 K1 63.51(13) . . ?
C43 C44 H44 119.8 . . ?
C45 C44 K1 89.15(15) . . ?
C45 C44 C43 120.4(2) . . ?
C45 C44 H44 119.8 . . ?
C44 C45 H45 120.4 . . ?
C44 C45 C46 119.2(2) . . ?
C46 C45 H45 120.4 . . ?
C45 C46 H46 119.9 . . ?
C47 C46 C45 120.2(2) . . ?
C47 C46 H46 119.9 . . ?
K1 C47 H47 110.6 . . ?
C42 C47 K1 66.44(12) . . ?
C42 C47 H47 119.2 . . ?
C46 C47 K1 93.26(15) . . ?
C46 C47 C42 121.6(2) . . ?
C46 C47 H47 119.2 . . ?
Si3 C48 H48A 106.7 . . ?
Si3 C48 H48B 106.7 . . ?
C35 C48 Si3 122.53(15) . . ?
C35 C48 H48A 106.7 . . ?
C35 C48 H48B 106.7 . . ?
H48A C48 H48B 106.6 . . ?
Si3 C49 H49A 109.5 . . ?
Si3 C49 H49B 109.5 . . ?
Si3 C49 H49C 109.5 . . ?
H49A C49 H49B 109.5 . . ?
H49A C49 H49C 109.5 . . ?
H49B C49 H49C 109.5 . . ?
K3 C50 H50A 65.9 . . ?
K3 C50 H50B 149.3 . . ?
K3 C50 H50C 51.0 . . ?
Si3 C50 K3 100.19(10) . . ?
Si3 C50 H50A 109.5 . . ?
Si3 C50 H50B 109.5 . . ?
Si3 C50 H50C 109.5 . . ?
H50A C50 H50B 109.5 . . ?
H50A C50 H50C 109.5 . . ?
H50B C50 H50C 109.5 . . ?
Si3 C51 H51A 109.5 . . ?
Si3 C51 H51B 109.5 . . ?
Si3 C51 H51C 109.5 . . ?
H51A C51 H51B 109.5 . . ?
H51A C51 H51C 109.5 . . ?
H51B C51 H51C 109.5 . . ?
O4 C52 K2 49.87(9) . . ?
O4 C52 C53 112.87(17) . . ?
O4 C52 C59 106.71(16) . . ?
O4 C52 C65 111.69(17) . . ?
C53 C52 K2 136.50(13) . . ?
C53 C52 C59 108.39(17) . . ?
C53 C52 C65 106.40(16) . . ?
C59 C52 K2 58.20(10) . . ?
C59 C52 C65 110.80(17) . . ?
C65 C52 K2 117.08(13) . . ?
C54 C53 C52 120.6(2) . . ?
C58 C53 C52 121.3(2) . . ?
C58 C53 C54 118.0(2) . . ?
C53 C54 H54 119.6 . . ?
C55 C54 C53 120.7(3) . . ?
C55 C54 H54 119.6 . . ?
C54 C55 H55 119.8 . . ?
C56 C55 C54 120.4(3) . . ?
C56 C55 H55 119.8 . . ?
C55 C56 H56 120.1 . . ?
C55 C56 C57 119.8(2) . . ?
C57 C56 H56 120.1 . . ?
C56 C57 H57 120.1 . . ?
C56 C57 C58 119.9(3) . . ?
C58 C57 H57 120.1 . . ?
C53 C58 C57 121.1(2) . . ?
C53 C58 H58 119.4 . . ?
C57 C58 H58 119.4 . . ?
C52 C59 K2 95.97(12) . . ?
C60 C59 K2 86.07(13) . . ?
C60 C59 C52 124.2(2) . . ?
C60 C59 C64 117.3(2) . . ?
C64 C59 K2 81.03(12) . . ?
C64 C59 C52 118.0(2) . . ?
K2 C60 H60 112.1 . . ?
C59 C60 K2 68.58(12) . . ?
C59 C60 H60 119.3 . . ?
C59 C60 C61 121.4(2) . . ?
C61 C60 K2 89.84(15) . . ?
C61 C60 H60 119.3 . . ?
K2 C61 H61 122.4 . . ?
C60 C61 K2 66.74(14) . . ?
C60 C61 H61 119.9 . . ?
C62 C61 K2 81.97(16) . . ?
C62 C61 C60 120.1(2) . . ?
C62 C61 H61 119.9 . . ?
C61 C62 H62 120.3 . . ?
C61 C62 C63 119.4(2) . . ?
C63 C62 H62 120.3 . . ?
K2 C63 H63 118.0 . . ?
C62 C63 K2 86.20(15) . . ?
C62 C63 H63 119.9 . . ?
C64 C63 K2 66.26(13) . . ?
C64 C63 C62 120.2(2) . . ?
C64 C63 H63 119.9 . . ?
K2 C64 H64 107.9 . . ?
C59 C64 K2 72.71(12) . . ?
C59 C64 H64 119.2 . . ?
C63 C64 K2 89.80(14) . . ?
C63 C64 C59 121.5(2) . . ?
C63 C64 H64 119.2 . . ?
Si4 C65 H65A 107.0 . . ?
Si4 C65 H65B 107.0 . . ?
C52 C65 Si4 121.45(15) . . ?
C52 C65 H65A 107.0 . . ?
C52 C65 H65B 107.0 . . ?
H65A C65 H65B 106.7 . . ?
Si4 C66 H66A 109.5 . . ?
Si4 C66 H66B 109.5 . . ?
Si4 C66 H66C 109.5 . . ?
H66A C66 H66B 109.5 . . ?
H66A C66 H66C 109.5 . . ?
H66B C66 H66C 109.5 . . ?
Si4 C67 H67A 109.5 . . ?
Si4 C67 H67B 109.5 . . ?
Si4 C67 H67C 109.5 . . ?
H67A C67 H67B 109.5 . . ?
H67A C67 H67C 109.5 . . ?
H67B C67 H67C 109.5 . . ?
K4 C68 H68A 63.0 . . ?
K4 C68 H68B 148.0 . . ?
K4 C68 H68C 52.9 . . ?
Si4 C68 K4 102.10(10) . . ?
Si4 C68 H68A 109.5 . . ?
Si4 C68 H68B 109.5 . . ?
Si4 C68 H68C 109.5 . . ?
H68A C68 H68B 109.5 . . ?
H68A C68 H68C 109.5 . . ?
H68B C68 H68C 109.5 . . ?
C70A C69A H69A 108.1 . . ?
C70A C69A C75A 108.3(4) . . ?
C74A C69A H69A 108.1 . . ?
C74A C69A C70A 112.4(3) . . ?
C74A C69A C75A 111.8(3) . . ?
C75A C69A H69A 108.1 . . ?
C69A C70A H70A 109.6 . . ?
C69A C70A H70B 109.6 . . ?
C69A C70A C71A 110.3(4) . . ?
H70A C70A H70B 108.1 . . ?
C71A C70A H70A 109.6 . . ?
C71A C70A H70B 109.6 . . ?
C70A C71A H71A 109.5 . . ?
C70A C71A H71B 109.5 . . ?
C70A C71A C72A 110.9(4) . . ?
H71A C71A H71B 108.0 . . ?
C72A C71A H71A 109.5 . . ?
C72A C71A H71B 109.5 . . ?
C71A C72A H72A 109.1 . . ?
C71A C72A H72B 109.1 . . ?
H72A C72A H72B 107.9 . . ?
C73A C72A C71A 112.4(4) . . ?
C73A C72A H72A 109.1 . . ?
C73A C72A H72B 109.1 . . ?
C72A C73A H73A 109.9 . . ?
C72A C73A H73B 109.9 . . ?
C72A C73A C74A 109.1(4) . . ?
H73A C73A H73B 108.3 . . ?
C74A C73A H73A 109.9 . . ?
C74A C73A H73B 109.9 . . ?
C69A C74A C73A 111.3(3) . . ?
C69A C74A H74A 109.4 . . ?
C69A C74A H74B 109.4 . . ?
C73A C74A H74A 109.4 . . ?
C73A C74A H74B 109.4 . . ?
H74A C74A H74B 108.0 . . ?
C69A C75A H75A 109.5 . . ?
C69A C75A H75B 109.5 . . ?
C69A C75A H75C 109.5 . . ?
H75A C75A H75B 109.5 . . ?
H75A C75A H75C 109.5 . . ?
H75B C75A H75C 109.5 . . ?
C77A C76A H76A 107.2 . . ?
C81A C76A H76A 107.2 . . ?
C81A C76A C77A 110.6(4) . . ?
C82A C76A H76A 107.2 . . ?
C82A C76A C77A 112.3(4) . . ?
C82A C76A C81A 112.1(4) . . ?
C76A C77A H77A 109.5 . . ?
C76A C77A H77B 109.5 . . ?
C76A C77A C78A 110.7(4) . . ?
H77A C77A H77B 108.1 . . ?
C78A C77A H77A 109.5 . . ?
C78A C77A H77B 109.5 . . ?
C77A C78A H78A 109.2 . . ?
C77A C78A H78B 109.2 . . ?
H78A C78A H78B 107.9 . . ?
C79A C78A C77A 111.9(4) . . ?
C79A C78A H78A 109.2 . . ?
C79A C78A H78B 109.2 . . ?
C78A C79A H79A 108.6 . . ?
C78A C79A H79B 108.6 . . ?
H79A C79A H79B 107.6 . . ?
C80A C79A C78A 114.5(4) . . ?
C80A C79A H79A 108.6 . . ?
C80A C79A H79B 108.6 . . ?
C79A C80A H80A 109.2 . . ?
C79A C80A H80B 109.2 . . ?
C79A C80A C81A 111.8(4) . . ?
H80A C80A H80B 107.9 . . ?
C81A C80A H80A 109.2 . . ?
C81A C80A H80B 109.2 . . ?
C76A C81A C80A 113.6(3) . . ?
C76A C81A H81A 108.9 . . ?
C76A C81A H81B 108.9 . . ?
C80A C81A H81A 108.9 . . ?
C80A C81A H81B 108.9 . . ?
H81A C81A H81B 107.7 . . ?
C76A C82A H82A 109.5 . . ?
C76A C82A H82B 109.5 . . ?
C76A C82A H82C 109.5 . . ?
H82A C82A H82B 109.5 . . ?
H82A C82A H82C 109.5 . . ?
H82B C82A H82C 109.5 . . ?
C70B C69B H69B 98.2 . . ?
C74B C69B H69B 98.2 . . ?
C74B C69B C70B 110(2) . . ?
C75B C69B H69B 98.2 . . ?
C75B C69B C70B 121(3) . . ?
C75B C69B C74B 123(3) . . ?
C69B C70B H70C 107.8 . . ?
C69B C70B H70D 107.8 . . ?
C69B C70B C71B 118(3) . . ?
H70C C70B H70D 107.2 . . ?
C71B C70B H70C 107.8 . . ?
C71B C70B H70D 107.8 . . ?
C70B C71B H71C 110.9 . . ?
C70B C71B H71D 110.9 . . ?
H71C C71B H71D 108.9 . . ?
C72B C71B C70B 104.5(19) . . ?
C72B C71B H71C 110.9 . . ?
C72B C71B H71D 110.9 . . ?
C71B C72B H72C 110.4 . . ?
C71B C72B H72D 110.4 . . ?
C71B C72B C73B 107(2) . . ?
H72C C72B H72D 108.6 . . ?
C73B C72B H72C 110.4 . . ?
C73B C72B H72D 110.4 . . ?
C72B C73B H73C 108.9 . . ?
C72B C73B H73D 108.9 . . ?
C72B C73B C74B 113(2) . . ?
H73C C73B H73D 107.7 . . ?
C74B C73B H73C 108.9 . . ?
C74B C73B H73D 108.9 . . ?
C69B C74B C73B 101.6(19) . . ?
C69B C74B H74C 111.4 . . ?
C69B C74B H74D 111.5 . . ?
C73B C74B H74C 111.4 . . ?
C73B C74B H74D 111.4 . . ?
H74C C74B H74D 109.3 . . ?
C69B C75B H75D 109.5 . . ?
C69B C75B H75E 109.5 . . ?
C69B C75B H75F 109.5 . . ?
H75D C75B H75E 109.5 . . ?
H75D C75B H75F 109.5 . . ?
H75E C75B H75F 109.5 . . ?
C77B C76B H76B 110.1 . . ?
C77B C76B C81B 106(2) . . ?
C81B C76B H76B 110.1 . . ?
C82B C76B H76B 110.1 . . ?
C82B C76B C77B 111(2) . . ?
C82B C76B C81B 109(2) . . ?
C76B C77B H77C 108.8 . . ?
C76B C77B H77D 108.8 . . ?
C76B C77B C78B 114(2) . . ?
H77C C77B H77D 107.6 . . ?
C78B C77B H77C 108.8 . . ?
C78B C77B H77D 108.8 . . ?
C77B C78B H78C 109.0 . . ?
C77B C78B H78D 109.0 . . ?
H78C C78B H78D 107.8 . . ?
C79B C78B C77B 113(2) . . ?
C79B C78B H78C 109.0 . . ?
C79B C78B H78D 109.0 . . ?
C78B C79B H79C 108.6 . . ?
C78B C79B H79D 108.6 . . ?
C78B C79B C80B 115(3) . . ?
H79C C79B H79D 107.6 . . ?
C80B C79B H79C 108.6 . . ?
C80B C79B H79D 108.6 . . ?
C79B C80B H80C 109.3 . . ?
C79B C80B H80D 109.3 . . ?
C79B C80B C81B 112(2) . . ?
H80C C80B H80D 108.0 . . ?
C81B C80B H80C 109.3 . . ?
C81B C80B H80D 109.3 . . ?
C76B C81B C80B 109(2) . . ?
C76B C81B H81C 109.8 . . ?
C76B C81B H81D 109.8 . . ?
C80B C81B H81C 109.8 . . ?
C80B C81B H81D 109.8 . . ?
H81C C81B H81D 108.2 . . ?
C76B C82B H82D 109.5 . . ?
C76B C82B H82E 109.5 . . ?
C76B C82B H82F 109.5 . . ?
H82D C82B H82E 109.5 . . ?
H82D C82B H82F 109.5 . . ?
H82E C82B H82F 109.5 . . ?

loop_
_geom_bond_atom_site_label_1
_geom_bond_atom_site_label_2
_geom_bond_distance
_geom_bond_site_symmetry_2
_geom_bond_publ_flag
K1 K2 3.6045(6) . ?
K1 K3 3.7190(6) . ?
K1 K4 3.5312(6) . ?
K1 O1 2.5929(15) . ?
K1 O2 2.6207(15) . ?
K1 O3 2.7756(15) . ?
K1 C15 3.263(2) . ?
K1 C35 3.472(2) . ?
K1 C42 3.012(2) . ?
K1 C43 3.124(2) . ?
K1 C44 3.486(2) . ?
K1 C47 3.285(2) . ?
K2 K3 3.5658(7) . ?
K2 O1 2.6502(15) . ?
K2 O2 2.5690(15) . ?
K2 O4 2.8410(15) . ?
K2 C34 3.351(3) . ?
K2 C52 3.531(2) . ?
K2 C59 3.017(2) . ?
K2 C60 3.234(2) . ?
K2 C61 3.520(3) . ?
K2 C63 3.410(2) . ?
K2 C64 3.122(2) . ?
K3 K4 3.6344(6) . ?
K3 O1 2.7568(15) . ?
K3 O3 2.6071(15) . ?
K3 O4 2.6284(15) . ?
K3 C1 3.470(2) . ?
K3 C8 3.038(2) . ?
K3 C9 3.258(2) . ?
K3 C13 3.242(3) . ?
K3 C50 3.311(3) . ?
K4 O2 2.8737(15) . ?
K4 O3 2.6201(15) . ?
K4 O4 2.5769(14) . ?
K4 C19 3.016(2) . ?
K4 C20 3.209(2) . ?
K4 C21 3.482(3) . ?
K4 C23 3.404(2) . ?
K4 C24 3.122(2) . ?
K4 C68 3.253(3) . ?
Si1 C14 1.881(2) . ?
Si1 C15 1.874(3) . ?
Si1 C16 1.861(3) . ?
Si1 C17 1.873(3) . ?
Si2 C31 1.880(2) . ?
Si2 C32 1.867(3) . ?
Si2 C33 1.872(3) . ?
Si2 C34 1.860(3) . ?
Si3 C48 1.880(2) . ?
Si3 C49 1.872(3) . ?
Si3 C50 1.873(3) . ?
Si3 C51 1.865(3) . ?
Si4 C65 1.882(2) . ?
Si4 C66 1.869(3) . ?
Si4 C67 1.875(3) . ?
Si4 C68 1.870(3) . ?
O1 C1 1.387(3) . ?
O2 C18 1.387(2) . ?
O3 C35 1.392(2) . ?
O4 C52 1.392(2) . ?
C1 C2 1.544(3) . ?
C1 C8 1.553(3) . ?
C1 C14 1.563(3) . ?
C2 C3 1.400(3) . ?
C2 C7 1.382(3) . ?
C3 H3 0.9500 . ?
C3 C4 1.391(4) . ?
C4 H4 0.9500 . ?
C4 C5 1.381(4) . ?
C5 H5 0.9500 . ?
C5 C6 1.373(4) . ?
C6 H6 0.9500 . ?
C6 C7 1.395(3) . ?
C7 H7 0.9500 . ?
C8 C9 1.393(3) . ?
C8 C13 1.390(3) . ?
C9 H9 0.9500 . ?
C9 C10 1.382(3) . ?
C10 H10 0.9500 . ?
C10 C11 1.385(4) . ?
C11 H11 0.9500 . ?
C11 C12 1.378(4) . ?
C12 H12 0.9500 . ?
C12 C13 1.395(4) . ?
C13 H13 0.9500 . ?
C14 H14A 0.9900 . ?
C14 H14B 0.9900 . ?
C15 H15A 0.9800 . ?
C15 H15B 0.9800 . ?
C15 H15C 0.9800 . ?
C16 H16A 0.9800 . ?
C16 H16B 0.9800 . ?
C16 H16C 0.9800 . ?
C17 H17A 0.9800 . ?
C17 H17B 0.9800 . ?
C17 H17C 0.9800 . ?
C18 C19 1.550(3) . ?
C18 C25 1.537(3) . ?
C18 C31 1.559(3) . ?
C19 C20 1.391(3) . ?
C19 C24 1.396(3) . ?
C20 H20 0.9500 . ?
C20 C21 1.395(3) . ?
C21 H21 0.9500 . ?
C21 C22 1.379(4) . ?
C22 H22 0.9500 . ?
C22 C23 1.389(4) . ?
C23 H23 0.9500 . ?
C23 C24 1.378(3) . ?
C24 H24 0.9500 . ?
C25 C26 1.384(3) . ?
C25 C30 1.398(3) . ?
C26 H26 0.9500 . ?
C26 C27 1.398(3) . ?
C27 H27 0.9500 . ?
C27 C28 1.377(4) . ?
C28 H28 0.9500 . ?
C28 C29 1.382(4) . ?
C29 H29 0.9500 . ?
C29 C30 1.388(3) . ?
C30 H30 0.9500 . ?
C31 H31A 0.9900 . ?
C31 H31B 0.9900 . ?
C32 H32A 0.9800 . ?
C32 H32B 0.9800 . ?
C32 H32C 0.9800 . ?
C33 H33A 0.9800 . ?
C33 H33B 0.9800 . ?
C33 H33C 0.9800 . ?
C34 H34A 0.9800 . ?
C34 H34B 0.9800 . ?
C34 H34C 0.9800 . ?
C35 C36 1.540(3) . ?
C35 C42 1.550(3) . ?
C35 C48 1.563(3) . ?
C36 C37 1.382(3) . ?
C36 C41 1.400(3) . ?
C37 H37 0.9500 . ?
C37 C38 1.396(3) . ?
C38 H38 0.9500 . ?
C38 C39 1.375(4) . ?
C39 H39 0.9500 . ?
C39 C40 1.384(4) . ?
C40 H40 0.9500 . ?
C40 C41 1.387(4) . ?
C41 H41 0.9500 . ?
C42 C43 1.393(3) . ?
C42 C47 1.393(3) . ?
C43 H43 0.9500 . ?
C43 C44 1.394(3) . ?
C44 H44 0.9500 . ?
C44 C45 1.377(4) . ?
C45 H45 0.9500 . ?
C45 C46 1.386(4) . ?
C46 H46 0.9500 . ?
C46 C47 1.385(3) . ?
C47 H47 0.9500 . ?
C48 H48A 0.9900 . ?
C48 H48B 0.9900 . ?
C49 H49A 0.9800 . ?
C49 H49B 0.9800 . ?
C49 H49C 0.9800 . ?
C50 H50A 0.9800 . ?
C50 H50B 0.9800 . ?
C50 H50C 0.9800 . ?
C51 H51A 0.9800 . ?
C51 H51B 0.9800 . ?
C51 H51C 0.9800 . ?
C52 C53 1.542(3) . ?
C52 C59 1.547(3) . ?
C52 C65 1.559(3) . ?
C53 C54 1.401(3) . ?
C53 C58 1.380(3) . ?
C54 H54 0.9500 . ?
C54 C55 1.384(3) . ?
C55 H55 0.9500 . ?
C55 C56 1.374(4) . ?
C56 H56 0.9500 . ?
C56 C57 1.379(4) . ?
C57 H57 0.9500 . ?
C57 C58 1.396(3) . ?
C58 H58 0.9500 . ?
C59 C60 1.388(3) . ?
C59 C64 1.399(3) . ?
C60 H60 0.9500 . ?
C60 C61 1.399(3) . ?
C61 H61 0.9500 . ?
C61 C62 1.375(4) . ?
C62 H62 0.9500 . ?
C62 C63 1.387(4) . ?
C63 H63 0.9500 . ?
C63 C64 1.384(3) . ?
C64 H64 0.9500 . ?
C65 H65A 0.9900 . ?
C65 H65B 0.9900 . ?
C66 H66A 0.9800 . ?
C66 H66B 0.9800 . ?
C66 H66C 0.9800 . ?
C67 H67A 0.9800 . ?
C67 H67B 0.9800 . ?
C67 H67C 0.9800 . ?
C68 H68A 0.9800 . ?
C68 H68B 0.9800 . ?
C68 H68C 0.9800 . ?
C69A H69A 1.0000 . ?
C69A C70A 1.516(5) . ?
C69A C74A 1.509(5) . ?
C69A C75A 1.517(5) . ?
C70A H70A 0.9900 . ?
C70A H70B 0.9900 . ?
C70A C71A 1.528(6) . ?
C71A H71A 0.9900 . ?
C71A H71B 0.9900 . ?
C71A C72A 1.529(6) . ?
C72A H72A 0.9900 . ?
C72A H72B 0.9900 . ?
C72A C73A 1.499(6) . ?
C73A H73A 0.9900 . ?
C73A H73B 0.9900 . ?
C73A C74A 1.558(6) . ?
C74A H74A 0.9900 . ?
C74A H74B 0.9900 . ?
C75A H75A 0.9800 . ?
C75A H75B 0.9800 . ?
C75A H75C 0.9800 . ?
C76A H76A 1.0000 . ?
C76A C77A 1.533(6) . ?
C76A C81A 1.479(5) . ?
C76A C82A 1.478(6) . ?
C77A H77A 0.9900 . ?
C77A H77B 0.9900 . ?
C77A C78A 1.548(6) . ?
C78A H78A 0.9900 . ?
C78A H78B 0.9900 . ?
C78A C79A 1.479(6) . ?
C79A H79A 0.9900 . ?
C79A H79B 0.9900 . ?
C79A C80A 1.462(5) . ?
C80A H80A 0.9900 . ?
C80A H80B 0.9900 . ?
C80A C81A 1.542(6) . ?
C81A H81A 0.9900 . ?
C81A H81B 0.9900 . ?
C82A H82A 0.9800 . ?
C82A H82B 0.9800 . ?
C82A H82C 0.9800 . ?
C69B H69B 1.0000 . ?
C69B C70B 1.509(19) . ?
C69B C74B 1.498(19) . ?
C69B C75B 1.477(19) . ?
C70B H70C 0.9900 . ?
C70B H70D 0.9900 . ?
C70B C71B 1.58(2) . ?
C71B H71C 0.9900 . ?
C71B H71D 0.9900 . ?
C71B C72B 1.49(2) . ?
C72B H72C 0.9900 . ?
C72B H72D 0.9900 . ?
C72B C73B 1.54(2) . ?
C73B H73C 0.9900 . ?
C73B H73D 0.9900 . ?
C73B C74B 1.563(19) . ?
C74B H74C 0.9900 . ?
C74B H74D 0.9900 . ?
C75B H75D 0.9800 . ?
C75B H75E 0.9800 . ?
C75B H75F 0.9800 . ?
C76B H76B 1.0000 . ?
C76B C77B 1.511(19) . ?
C76B C81B 1.53(2) . ?
C76B C82B 1.466(19) . ?
C77B H77C 0.9900 . ?
C77B H77D 0.9900 . ?
C77B C78B 1.525(19) . ?
C78B H78C 0.9900 . ?
C78B H78D 0.9900 . ?
C78B C79B 1.47(2) . ?
C79B H79C 0.9900 . ?
C79B H79D 0.9900 . ?
C79B C80B 1.48(2) . ?
C80B H80C 0.9900 . ?
C80B H80D 0.9900 . ?
C80B C81B 1.55(2) . ?
C81B H81C 0.9900 . ?
C81B H81D 0.9900 . ?
C82B H82D 0.9800 . ?
C82B H82E 0.9800 . ?
C82B H82F 0.9800 . ?

loop_
_geom_torsion_atom_site_label_1
_geom_torsion_atom_site_label_2
_geom_torsion_atom_site_label_3
_geom_torsion_atom_site_label_4
_geom_torsion
_geom_torsion_site_symmetry_1
_geom_torsion_site_symmetry_2
_geom_torsion_site_symmetry_3
_geom_torsion_site_symmetry_4
_geom_torsion_publ_flag
K1 O1 C1 K3 107.11(17) . . . . ?
K1 O1 C1 C2 -117.53(17) . . . . ?
K1 O1 C1 C8 123.73(16) . . . . ?
K1 O1 C1 C14 2.4(3) . . . . ?
K1 O2 C18 C19 -79.8(2) . . . . ?
K1 O2 C18 C25 38.5(3) . . . . ?
K1 O2 C18 C31 158.91(13) . . . . ?
K1 O3 C35 C36 136.54(14) . . . . ?
K1 O3 C35 C42 17.32(17) . . . . ?
K1 O3 C35 C48 -103.69(15) . . . . ?
K1 C35 C36 C37 69.1(3) . . . . ?
K1 C35 C36 C41 -113.6(2) . . . . ?
K1 C35 C42 C43 -82.04(19) . . . . ?
K1 C35 C42 C47 90.23(18) . . . . ?
K1 C35 C48 Si3 -130.57(13) . . . . ?
K1 C42 C43 C44 82.6(2) . . . . ?
K1 C42 C47 C46 -78.7(2) . . . . ?
K1 C43 C44 C45 71.9(2) . . . . ?
K1 C44 C45 C46 58.6(2) . . . . ?
K2 O1 C1 K3 -99.04(16) . . . . ?
K2 O1 C1 C2 36.3(3) . . . . ?
K2 O1 C1 C8 -82.4(2) . . . . ?
K2 O1 C1 C14 156.23(14) . . . . ?
K2 O2 C18 C19 118.08(17) . . . . ?
K2 O2 C18 C25 -123.61(17) . . . . ?
K2 O2 C18 C31 -3.2(3) . . . . ?
K2 O4 C52 C53 132.38(14) . . . . ?
K2 O4 C52 C59 13.43(17) . . . . ?
K2 O4 C52 C65 -107.79(15) . . . . ?
K2 C52 C53 C54 -114.4(2) . . . . ?
K2 C52 C53 C58 69.1(3) . . . . ?
K2 C52 C59 C60 -89.3(2) . . . . ?
K2 C52 C59 C64 82.99(17) . . . . ?
K2 C52 C65 Si4 -130.57(13) . . . . ?
K2 C59 C60 C61 76.0(2) . . . . ?
K2 C59 C64 C63 -78.7(2) . . . . ?
K2 C60 C61 C62 64.8(2) . . . . ?
K2 C61 C62 C63 58.3(2) . . . . ?
K2 C63 C64 C59 69.46(19) . . . . ?
K3 O1 C1 C2 135.36(14) . . . . ?
K3 O1 C1 C8 16.62(18) . . . . ?
K3 O1 C1 C14 -104.73(16) . . . . ?
K3 O3 C35 K1 103.38(15) . . . . ?
K3 O3 C35 C36 -120.08(16) . . . . ?
K3 O3 C35 C42 120.70(16) . . . . ?
K3 O3 C35 C48 -0.3(2) . . . . ?
K3 O4 C52 K2 -97.40(17) . . . . ?
K3 O4 C52 C53 35.0(3) . . . . ?
K3 O4 C52 C59 -84.0(2) . . . . ?
K3 O4 C52 C65 154.82(14) . . . . ?
K3 C1 C2 C3 -114.7(2) . . . . ?
K3 C1 C2 C7 68.4(3) . . . . ?
K3 C1 C8 C9 87.09(19) . . . . ?
K3 C1 C8 C13 -86.4(2) . . . . ?
K3 C1 C14 Si1 -129.53(13) . . . . ?
K3 C8 C9 C10 -83.3(2) . . . . ?
K3 C8 C13 C12 83.3(3) . . . . ?
K3 C9 C10 C11 -67.8(3) . . . . ?
K4 O2 C18 C19 13.53(17) . . . . ?
K4 O2 C18 C25 131.84(14) . . . . ?
K4 O2 C18 C31 -107.75(16) . . . . ?
K4 O3 C35 K1 -97.84(17) . . . . ?
K4 O3 C35 C36 38.7(3) . . . . ?
K4 O3 C35 C42 -80.5(2) . . . . ?
K4 O3 C35 C48 158.48(14) . . . . ?
K4 O4 C52 K2 103.30(15) . . . . ?
K4 O4 C52 C53 -124.32(15) . . . . ?
K4 O4 C52 C59 116.73(16) . . . . ?
K4 O4 C52 C65 -4.5(2) . . . . ?
K4 C19 C20 C21 75.9(2) . . . . ?
K4 C19 C24 C23 -78.4(2) . . . . ?
K4 C20 C21 C22 65.5(2) . . . . ?
K4 C21 C22 C23 58.9(2) . . . . ?
K4 C23 C24 C19 69.22(18) . . . . ?
O1 C1 C2 C3 -167.4(2) . . . . ?
O1 C1 C2 C7 15.7(3) . . . . ?
O1 C1 C8 K3 -14.20(16) . . . . ?
O1 C1 C8 C9 72.9(2) . . . . ?
O1 C1 C8 C13 -100.6(2) . . . . ?
O1 C1 C14 Si1 -76.6(2) . . . . ?
O2 C18 C19 K4 -12.34(15) . . . . ?
O2 C18 C19 C20 -100.8(2) . . . . ?
O2 C18 C19 C24 71.2(2) . . . . ?
O2 C18 C25 C26 12.9(3) . . . . ?
O2 C18 C25 C30 -169.38(19) . . . . ?
O2 C18 C31 Si2 -75.6(2) . . . . ?
O3 C35 C36 C37 15.6(3) . . . . ?
O3 C35 C36 C41 -167.1(2) . . . . ?
O3 C35 C42 K1 -15.14(15) . . . . ?
O3 C35 C42 C43 -97.2(2) . . . . ?
O3 C35 C42 C47 75.1(2) . . . . ?
O3 C35 C48 Si3 -76.9(2) . . . . ?
O4 C52 C53 C54 -169.48(19) . . . . ?
O4 C52 C53 C58 14.0(3) . . . . ?
O4 C52 C59 K2 -12.06(16) . . . . ?
O4 C52 C59 C60 -101.4(2) . . . . ?
O4 C52 C59 C64 70.9(2) . . . . ?
O4 C52 C65 Si4 -75.7(2) . . . . ?
C1 C2 C3 C4 -176.7(2) . . . . ?
C1 C2 C7 C6 177.0(2) . . . . ?
C1 C8 C9 K3 -90.78(18) . . . . ?
C1 C8 C9 C10 -174.1(2) . . . . ?
C1 C8 C13 K3 90.0(2) . . . . ?
C1 C8 C13 C12 173.4(2) . . . . ?
C2 C1 C8 K3 -136.12(14) . . . . ?
C2 C1 C8 C9 -49.0(3) . . . . ?
C2 C1 C8 C13 137.5(2) . . . . ?
C2 C1 C14 Si1 46.9(2) . . . . ?
C2 C3 C4 C5 -0.3(4) . . . . ?
C3 C2 C7 C6 0.0(3) . . . . ?
C3 C4 C5 C6 -0.1(4) . . . . ?
C4 C5 C6 C7 0.4(4) . . . . ?
C5 C6 C7 C2 -0.4(4) . . . . ?
C7 C2 C3 C4 0.3(3) . . . . ?
C8 C1 C2 C3 -48.7(3) . . . . ?
C8 C1 C2 C7 134.4(2) . . . . ?
C8 C1 C14 Si1 163.88(15) . . . . ?
C8 C9 C10 C11 0.4(4) . . . . ?
C9 C8 C13 K3 -83.48(19) . . . . ?
C9 C8 C13 C12 -0.1(4) . . . . ?
C9 C10 C11 C12 -0.1(5) . . . . ?
C10 C11 C12 C13 -0.3(5) . . . . ?
C11 C12 C13 K3 69.1(3) . . . . ?
C11 C12 C13 C8 0.4(4) . . . . ?
C13 C8 C9 K3 83.1(2) . . . . ?
C13 C8 C9 C10 -0.3(4) . . . . ?
C14 Si1 C15 K1 19.12(13) . . . . ?
C14 C1 C2 C3 70.2(3) . . . . ?
C14 C1 C2 C7 -106.7(2) . . . . ?
C14 C1 C8 K3 107.52(15) . . . . ?
C14 C1 C8 C9 -165.4(2) . . . . ?
C14 C1 C8 C13 21.2(3) . . . . ?
C15 Si1 C14 C1 53.3(2) . . . . ?
C16 Si1 C14 C1 -73.0(2) . . . . ?
C16 Si1 C15 K1 147.37(10) . . . . ?
C17 Si1 C14 C1 170.68(18) . . . . ?
C17 Si1 C15 K1 -97.30(12) . . . . ?
C18 C19 C20 K4 94.83(19) . . . . ?
C18 C19 C20 C21 170.7(2) . . . . ?
C18 C19 C24 K4 -92.95(17) . . . . ?
C18 C19 C24 C23 -171.33(19) . . . . ?
C18 C25 C26 C27 178.2(2) . . . . ?
C18 C25 C30 C29 -177.2(2) . . . . ?
C19 C18 C25 C26 130.5(2) . . . . ?
C19 C18 C25 C30 -51.8(3) . . . . ?
C19 C18 C31 Si2 165.66(15) . . . . ?
C19 C20 C21 K4 -65.25(19) . . . . ?
C19 C20 C21 C22 0.3(4) . . . . ?
C20 C19 C24 K4 79.62(18) . . . . ?
C20 C19 C24 C23 1.2(3) . . . . ?
C20 C21 C22 C23 1.1(4) . . . . ?
C21 C22 C23 K4 -60.6(2) . . . . ?
C21 C22 C23 C24 -1.3(4) . . . . ?
C22 C23 C24 K4 -69.1(2) . . . . ?
C22 C23 C24 C19 0.1(3) . . . . ?
C24 C19 C20 K4 -77.33(17) . . . . ?
C24 C19 C20 C21 -1.4(3) . . . . ?
C25 C18 C19 K4 -134.11(14) . . . . ?
C25 C18 C19 C20 137.4(2) . . . . ?
C25 C18 C19 C24 -50.5(2) . . . . ?
C25 C18 C31 Si2 48.5(2) . . . . ?
C25 C26 C27 C28 -1.0(4) . . . . ?
C26 C25 C30 C29 0.6(3) . . . . ?
C26 C27 C28 C29 0.6(4) . . . . ?
C27 C28 C29 C30 0.4(4) . . . . ?
C28 C29 C30 C25 -1.0(4) . . . . ?
C30 C25 C26 C27 0.4(3) . . . . ?
C31 Si2 C34 K2 15.50(16) . . . . ?
C31 C18 C19 K4 109.47(15) . . . . ?
C31 C18 C19 C20 21.0(3) . . . . ?
C31 C18 C19 C24 -166.95(18) . . . . ?
C31 C18 C25 C26 -110.3(2) . . . . ?
C31 C18 C25 C30 67.4(3) . . . . ?
C32 Si2 C31 C18 -69.3(2) . . . . ?
C32 Si2 C34 K2 144.18(11) . . . . ?
C33 Si2 C31 C18 174.2(2) . . . . ?
C33 Si2 C34 K2 -100.19(13) . . . . ?
C34 Si2 C31 C18 56.1(2) . . . . ?
C35 C36 C37 C38 175.8(2) . . . . ?
C35 C36 C41 C40 -176.3(2) . . . . ?
C35 C42 C43 K1 88.60(18) . . . . ?
C35 C42 C43 C44 171.2(2) . . . . ?
C35 C42 C47 K1 -93.22(17) . . . . ?
C35 C42 C47 C46 -171.9(2) . . . . ?
C36 C35 C42 K1 -137.14(14) . . . . ?
C36 C35 C42 C43 140.8(2) . . . . ?
C36 C35 C42 C47 -46.9(2) . . . . ?
C36 C35 C48 Si3 46.4(2) . . . . ?
C36 C37 C38 C39 1.0(4) . . . . ?
C37 C36 C41 C40 1.1(3) . . . . ?
C37 C38 C39 C40 0.0(4) . . . . ?
C38 C39 C40 C41 -0.4(4) . . . . ?
C39 C40 C41 C36 -0.2(4) . . . . ?
C41 C36 C37 C38 -1.6(3) . . . . ?
C42 C35 C36 C37 134.1(2) . . . . ?
C42 C35 C36 C41 -48.6(3) . . . . ?
C42 C35 C48 Si3 164.15(15) . . . . ?
C42 C43 C44 K1 -71.20(19) . . . . ?
C42 C43 C44 C45 0.7(4) . . . . ?
C43 C42 C47 K1 79.53(18) . . . . ?
C43 C42 C47 C46 0.8(3) . . . . ?
C43 C44 C45 C46 0.3(4) . . . . ?
C44 C45 C46 C47 -0.7(4) . . . . ?
C45 C46 C47 K1 -64.1(2) . . . . ?
C45 C46 C47 C42 0.1(4) . . . . ?
C47 C42 C43 K1 -83.80(18) . . . . ?
C47 C42 C43 C44 -1.2(3) . . . . ?
C48 Si3 C50 K3 24.85(14) . . . . ?
C48 C35 C36 C37 -106.6(2) . . . . ?
C48 C35 C36 C41 70.7(3) . . . . ?
C48 C35 C42 K1 106.05(15) . . . . ?
C48 C35 C42 C43 24.0(3) . . . . ?
C48 C35 C42 C47 -163.71(19) . . . . ?
C49 Si3 C48 C35 168.86(19) . . . . ?
C49 Si3 C50 K3 -92.05(12) . . . . ?
C50 Si3 C48 C35 50.0(2) . . . . ?
C51 Si3 C48 C35 -74.3(2) . . . . ?
C51 Si3 C50 K3 151.37(11) . . . . ?
C52 C53 C54 C55 -175.8(2) . . . . ?
C52 C53 C58 C57 176.1(2) . . . . ?
C52 C59 C60 K2 94.55(19) . . . . ?
C52 C59 C60 C61 170.5(2) . . . . ?
C52 C59 C64 K2 -92.02(16) . . . . ?
C52 C59 C64 C63 -170.8(2) . . . . ?
C53 C52 C59 K2 -133.89(14) . . . . ?
C53 C52 C59 C60 136.8(2) . . . . ?
C53 C52 C59 C64 -50.9(2) . . . . ?
C53 C52 C65 Si4 47.9(2) . . . . ?
C53 C54 C55 C56 -0.8(4) . . . . ?
C54 C53 C58 C57 -0.5(3) . . . . ?
C54 C55 C56 C57 0.2(4) . . . . ?
C55 C56 C57 C58 0.2(4) . . . . ?
C56 C57 C58 C53 0.0(4) . . . . ?
C58 C53 C54 C55 0.9(3) . . . . ?
C59 C52 C53 C54 -51.5(3) . . . . ?
C59 C52 C53 C58 131.9(2) . . . . ?
C59 C52 C65 Si4 165.47(15) . . . . ?
C59 C60 C61 K2 -64.6(2) . . . . ?
C59 C60 C61 C62 0.2(4) . . . . ?
C60 C59 C64 K2 80.82(18) . . . . ?
C60 C59 C64 C63 2.1(3) . . . . ?
C60 C61 C62 C63 1.2(4) . . . . ?
C61 C62 C63 K2 -60.6(2) . . . . ?
C61 C62 C63 C64 -1.0(4) . . . . ?
C62 C63 C64 K2 -70.2(2) . . . . ?
C62 C63 C64 C59 -0.7(4) . . . . ?
C64 C59 C60 K2 -77.79(17) . . . . ?
C64 C59 C60 C61 -1.8(3) . . . . ?
C65 Si4 C68 K4 22.44(13) . . . . ?
C65 C52 C53 C54 67.7(2) . . . . ?
C65 C52 C53 C58 -108.9(2) . . . . ?
C65 C52 C59 K2 109.72(15) . . . . ?
C65 C52 C59 C60 20.4(3) . . . . ?
C65 C52 C59 C64 -167.29(18) . . . . ?
C66 Si4 C65 C52 -72.3(2) . . . . ?
C66 Si4 C68 K4 149.77(10) . . . . ?
C67 Si4 C65 C52 171.48(18) . . . . ?
C67 Si4 C68 K4 -94.43(12) . . . . ?
C68 Si4 C65 C52 52.6(2) . . . . ?
C69A C70A C71A C72A 54.7(5) . . . . ?
C70A C69A C74A C73A 56.0(5) . . . . ?
C70A C71A C72A C73A -57.4(5) . . . . ?
C71A C72A C73A C74A 56.6(5) . . . . ?
C72A C73A C74A C69A -55.6(5) . . . . ?
C74A C69A C70A C71A -55.3(5) . . . . ?
C75A C69A C70A C71A -179.2(3) . . . . ?
C75A C69A C74A C73A 177.9(4) . . . . ?
C76A C77A C78A C79A 53.3(5) . . . . ?
C77A C76A C81A C80A 53.7(5) . . . . ?
C77A C78A C79A C80A -52.5(5) . . . . ?
C78A C79A C80A C81A 50.5(5) . . . . ?
C79A C80A C81A C76A -51.6(5) . . . . ?
C81A C76A C77A C78A -54.1(5) . . . . ?
C82A C76A C77A C78A 179.8(4) . . . . ?
C82A C76A C81A C80A 179.8(4) . . . . ?
C69B C70B C71B C72B 54(5) . . . . ?
C70B C69B C74B C73B -2(4) . . . . ?
C70B C71B C72B C73B 9(4) . . . . ?
C71B C72B C73B C74B -72(4) . . . . ?
C72B C73B C74B C69B 66(4) . . . . ?
C74B C69B C70B C71B -59(5) . . . . ?
C75B C69B C70B C71B 147(4) . . . . ?
C75B C69B C74B C73B 151(4) . . . . ?
C76B C77B C78B C79B 22(6) . . . . ?
C77B C76B C81B C80B -69(4) . . . . ?
C77B C78B C79B C80B -55(6) . . . . ?
C78B C79B C80B C81B 23(6) . . . . ?
C79B C80B C81B C76B 39(5) . . . . ?
C81B C76B C77B C78B 37(4) . . . . ?
C82B C76B C77B C78B 156(4) . . . . ?
C82B C76B C81B C80B 171(3) . . . . ?

loop_
_exptl_oxdiff_crystal_face_indexfrac_h
_exptl_oxdiff_crystal_face_indexfrac_k
_exptl_oxdiff_crystal_face_indexfrac_l
_exptl_oxdiff_crystal_face_x
_exptl_oxdiff_crystal_face_y
_exptl_oxdiff_crystal_face_z
-0.9993 -0.0005 -0.0001 -0.0997 -0.0667 0.0019
0.9993 0.0005 0.0001 0.0997 0.0667 -0.0019
-0.0013 0.9998 -1.0005 -0.0531 0.0893 -0.0394
0.0013 -0.9998 1.0005 0.0531 -0.0893 0.0394
0.0009 0.9978 1.0015 -0.0264 0.0612 0.1166
-0.0009 -0.9978 -1.0015 0.0264 -0.0612 -0.1166
-0.0002 0.9988 0.0005 -0.0397 0.0753 0.0386
0.0002 -0.9988 -0.0005 0.0397 -0.0753 -0.0386
